data_4342805
loop_
_publ_author_name
'Duan, Jingui'
'Jin, Wanqin'
'Krishna, Rajamani'

_publ_section_title
;
 Natural gas purification using a porous coordination polymer with water
 and chemical stability.
;
_journal_issue 9
_journal_name_full 'Inorganic chemistry'
_journal_page_first 4279
_journal_page_last 4284
_journal_paper_doi 10.1021/ic5030058
_journal_volume 54
_journal_year 2015
_chemical_formula_sum 'C114 H108 Cl3 Cu12 N99 O36'
_chemical_formula_weight 4309.82
_chemical_name_systematic
; 
 ? 
;
_space_group_IT_number 221
_symmetry_cell_setting cubic
_symmetry_space_group_name_Hall '-P 4 2 3'
_symmetry_space_group_name_H-M 'P m -3 m'
_atom_sites_solution_hydrogens geom
_atom_sites_solution_primary direct
_atom_sites_solution_secondary difmap
_audit_creation_method SHELXL-97
_cell_angle_alpha 90.00
_cell_angle_beta 90.00
_cell_angle_gamma 90.00
_cell_formula_units_Z 1
_cell_length_a 17.5355(12)
_cell_length_b 17.5355(12)
_cell_length_c 17.5355(12)
_cell_measurement_reflns_used 3175
_cell_measurement_temperature 291(2)
_cell_measurement_theta_max 22.41
_cell_measurement_theta_min 2.11
_cell_volume 5392.1(6)
_computing_cell_refinement SMART
_computing_data_collection 'SMART (Bruker, 2000)'
_computing_data_reduction 'SAINT (Bruker, 2000)'
_computing_molecular_graphics SHELXTL
_computing_publication_material SHELXTL
_computing_structure_refinement SHELXTL
_computing_structure_solution 'SHELXTL (Bruker, 2000)'
_diffrn_ambient_temperature 291(2)
_diffrn_measured_fraction_theta_full 0.994
_diffrn_measured_fraction_theta_max 0.994
_diffrn_measurement_device_type 'Bruker Smart Apex CCD '
_diffrn_measurement_method 'phi and omega scans'
_diffrn_radiation_monochromator graphite
_diffrn_radiation_source 'sealed tube'
_diffrn_radiation_type MoK\a
_diffrn_radiation_wavelength 0.71073
_diffrn_reflns_av_R_equivalents 0.0139
_diffrn_reflns_av_sigmaI/netI 0.0409
_diffrn_reflns_limit_h_max 16
_diffrn_reflns_limit_h_min -21
_diffrn_reflns_limit_k_max 22
_diffrn_reflns_limit_k_min -22
_diffrn_reflns_limit_l_max 21
_diffrn_reflns_limit_l_min -19
_diffrn_reflns_number 42771
_diffrn_reflns_theta_full 26.98
_diffrn_reflns_theta_max 26.98
_diffrn_reflns_theta_min 1.64
_exptl_absorpt_coefficient_mu 1.274
_exptl_absorpt_correction_T_max 0.7497
_exptl_absorpt_correction_T_min 0.7497
_exptl_absorpt_correction_type multi-scan
_exptl_absorpt_process_details 'SADABS; Bruker, 2000'
_exptl_crystal_colour green
_exptl_crystal_density_diffrn 1.327
_exptl_crystal_density_method 'not measured'
_exptl_crystal_description block
_exptl_crystal_F_000 2172
_exptl_crystal_size_max 0.24
_exptl_crystal_size_mid 0.24
_exptl_crystal_size_min 0.24
_refine_diff_density_max 0.381
_refine_diff_density_min -1.030
_refine_diff_density_rms 0.101
_refine_ls_extinction_method none
_refine_ls_goodness_of_fit_ref 1.026
_refine_ls_hydrogen_treatment constr
_refine_ls_matrix_type full
_refine_ls_number_parameters 119
_refine_ls_number_reflns 1228
_refine_ls_number_restraints 0
_refine_ls_restrained_S_all 1.026
_refine_ls_R_factor_all 0.0633
_refine_ls_R_factor_gt 0.0509
_refine_ls_shift/su_max 0.000
_refine_ls_shift/su_mean 0.000
_refine_ls_structure_factor_coef Fsqd
_refine_ls_weighting_details 'calc w=1/[\s^2^(Fo^2^)+(0.07P)^2^+1.88P] where P=(Fo^2^+2Fc^2^)/3'
_refine_ls_weighting_scheme calc
_refine_ls_wR_factor_gt 0.1311
_refine_ls_wR_factor_ref 0.1320
_reflns_number_gt 724
_reflns_number_total 1228
_reflns_threshold_expression >2sigma(I)
_cod_data_source_file ic5030058_si_002.cif
_cod_data_source_block PCP-33
_cod_depositor_comments
;
The following automatic conversions were performed:

'_symmetry_cell_setting' value 'Cubic' changed to 'cubic' according
to
/usr/data/users/saulius/crontab/automatic-downloads/rss-feeds/ACS/lib/dictionaries/cif_core.dic
dictionary named 'cif_core.dic' version 2.4.2 from 2011-04-26.

Automatic conversion script
Id: cif_fix_values 3271 2015-04-21 07:52:19Z andrius 

 Adding full bibliography for 4342805.cif.
;
_cod_original_cell_volume 5392.1(11)
_cod_original_sg_symbol_Hall '-P 4 2 3 '
_cod_original_sg_symbol_H-M 'Pm-3m '
_cod_database_code 4342805

loop_
_symmetry_equiv_pos_as_xyz
'x, y, z'
'-x, -y, z'
'-x, y, -z'
'x, -y, -z'
'z, x, y'
'z, -x, -y'
'-z, -x, y'
'-z, x, -y'
'y, z, x'
'-y, z, -x'
'y, -z, -x'
'-y, -z, x'
'y, x, -z'
'-y, -x, -z'
'y, -x, z'
'-y, x, z'
'x, z, -y'
'-x, z, y'
'-x, -z, -y'
'x, -z, y'
'z, y, -x'
'z, -y, x'
'-z, y, x'
'-z, -y, -x'
'-x, -y, -z'
'x, y, -z'
'x, -y, z'
'-x, y, z'
'-z, -x, -y'
'-z, x, y'
'z, x, -y'
'z, -x, y'
'-y, -z, -x'
'y, -z, x'
'-y, z, x'
'y, z, -x'
'-y, -x, z'
'y, x, z'
'-y, x, -z'
'y, -x, -z'
'-x, -z, y'
'x, -z, -y'
'x, z, y'
'-x, z, -y'
'-z, -y, x'
'-z, y, -x'
'z, -y, -x'
'z, y, x'

loop_
_atom_site_label
_atom_site_type_symbol
_atom_site_fract_x
_atom_site_fract_y
_atom_site_fract_z
_atom_site_U_iso_or_equiv
_atom_site_adp_type
_atom_site_occupancy
_atom_site_symmetry_multiplicity
_atom_site_calc_flag
_atom_site_refinement_flags
C1 C 0.185(2) 0.1446(13) 0.3336(19) 0.043(6) Uani 0.50 1 d P
C2 C 0.1892(9) 0.2240(7) 0.2240(7) 0.043(6) Uani 0.50 2 d SP
H2A H 0.1417 0.2433 0.2433 0.051 Uiso 0.50 2 d SPR
C3 C 0.2233(5) 0.1616(5) 0.2589(5) 0.043(3) Uani 0.50 1 d P
C4 C 0.2915(7) 0.1326(6) 0.2294(7) 0.045(2) Uani 0.50 1 d P
H4A H 0.3139 0.0878 0.2514 0.054 Uiso 0.50 1 d PR
C5 C 0.327(4) 0.168(2) 0.168(2) 0.047(15) Uani 0.50 2 d SP
C6 C 0.3977(13) 0.1349(8) 0.1349(8) 0.045(4) Uani 0.50 2 d SP
C7 C 0.566(11) 0.366(4) 0.547(10) 0.05(6) Uani 0.0625 1 d P
H7A H 0.5620 0.3892 0.5966 0.071 Uiso 0.0625 1 d PR
H7B H 0.5655 0.3119 0.5517 0.071 Uiso 0.0625 1 d PR
H7C H 0.6122 0.3878 0.5229 0.071 Uiso 0.125 2 d SPR
C8 C 0.5000 0.359(3) 0.422(3) 0.046(15) Uani 0.124 2 d SP
H8A H 0.4560 0.3772 0.3954 0.070 Uiso 0.0625 1 d PR
H8B H 0.5454 0.3750 0.3963 0.070 Uiso 0.0623 1 d PR
H8C H 0.5000 0.3044 0.4251 0.070 Uiso 0.122 2 d SPR
Cl1 Cl 0.0000 0.0000 0.5000 0.0473(8) Uani 1 16 d S
Cu1 Cu 0.0000 0.14383(5) 0.5000 0.0438(3) Uani 1 4 d S
N1 N 0.1127(5) 0.1610(6) 0.3500(6) 0.047(3) Uani 0.50 1 d P
N2 N 0.0989(13) 0.1443(10) 0.4232(13) 0.044(3) Uani 0.50 1 d P
N3 N 0.1626(13) 0.1145(9) 0.4525(6) 0.045(3) Uani 0.50 1 d P
N4 N 0.2151(4) 0.1153(4) 0.3973(4) 0.0474(17) Uani 0.50 1 d P
H4B H 0.2634 0.0985 0.4023 0.057 Uiso 0.50 1 d PR
N5 N 0.5000 0.3905(10) 0.5000 0.047(4) Uani 0.50 8 d SP
H5A H 0.5000 0.4418 0.5000 0.057 Uiso 0.50 8 d SPR
H5B H 0.4567 0.3763 0.5236 0.057 Uiso 0.0625 1 d PR
O1 O 0.4222(9) 0.0833(6) 0.1772(8) 0.045(2) Uani 0.50 1 d P
O1W O 0.0000 0.2687(3) 0.5000 0.0460(12) Uani 1 4 d S
H1WA H 0.0168 0.2910 0.5396 0.055 Uiso 0.25 1 d PR
H1WB H -0.0374 0.2910 0.4787 0.055 Uiso 0.25 1 d PR

loop_
_atom_site_aniso_label
_atom_site_aniso_U_11
_atom_site_aniso_U_22
_atom_site_aniso_U_33
_atom_site_aniso_U_23
_atom_site_aniso_U_13
_atom_site_aniso_U_12
C1 0.041(15) 0.047(17) 0.041(10) -0.001(11) 0.001(9) 0.013(14)
C2 0.048(12) 0.040(6) 0.040(6) -0.006(6) -0.002(5) -0.002(5)
C3 0.047(5) 0.043(8) 0.041(9) 0.012(5) 0.001(7) 0.004(5)
C4 0.042(7) 0.044(7) 0.048(5) 0.002(5) -0.010(5) 0.001(5)
C5 0.045(15) 0.05(2) 0.05(2) 0.02(3) 0.010(8) 0.010(8)
C6 0.042(12) 0.046(7) 0.046(7) 0.015(9) 0.010(6) 0.010(6)
C7 0.06(10) 0.04(3) 0.04(11) 0.01(6) -0.02(10) -0.01(6)
C8 0.04(4) 0.05(3) 0.05(3) 0.002(19) 0.000 0.000
Cl1 0.0461(12) 0.0461(12) 0.050(2) 0.000 0.000 0.000
Cu1 0.0440(6) 0.0437(5) 0.0436(5) 0.000 0.000 0.000
N1 0.052(6) 0.044(5) 0.045(6) 0.015(4) -0.013(5) -0.012(4)
N2 0.045(8) 0.040(7) 0.046(8) -0.009(7) 0.011(6) 0.015(7)
N3 0.048(5) 0.044(6) 0.043(6) 0.015(4) -0.014(6) -0.007(6)
N4 0.049(5) 0.045(4) 0.049(5) -0.013(3) 0.019(4) 0.008(4)
N5 0.050(6) 0.042(9) 0.050(6) 0.000 0.000 0.000
O1 0.042(6) 0.047(6) 0.047(7) -0.012(5) -0.019(5) 0.014(5)
O1W 0.049(3) 0.044(3) 0.045(3) 0.000 0.000 0.000

loop_
_atom_type_symbol
_atom_type_description
_atom_type_scat_dispersion_real
_atom_type_scat_dispersion_imag
_atom_type_scat_source
C C 0.0033 0.0016 'International Tables Vol C Tables 4.2.6.8 and 6.1.1.4'
H H 0.0000 0.0000 'International Tables Vol C Tables 4.2.6.8 and 6.1.1.4'
N N 0.0061 0.0033 'International Tables Vol C Tables 4.2.6.8 and 6.1.1.4'
O O 0.0106 0.0060 'International Tables Vol C Tables 4.2.6.8 and 6.1.1.4'
Cl Cl 0.1484 0.1585 'International Tables Vol C Tables 4.2.6.8 and 6.1.1.4'
Cu Cu 0.3201 1.2651 'International Tables Vol C Tables 4.2.6.8 and 6.1.1.4'

loop_
_geom_angle_atom_site_label_1
_geom_angle_atom_site_label_2
_geom_angle_atom_site_label_3
_geom_angle
_geom_angle_site_symmetry_1
_geom_angle_site_symmetry_3
C5 C1 N1 111(10) 9 38
N1 C1 C1 97(3) 38 38
C5 C1 C4 113(10) 9 48
N1 C1 C4 121(4) 38 48
C1 C1 C4 129.7(11) 38 48
C4 C1 N1 150(2) 48 .
C5 C1 N4 136(10) 9 .
C1 C1 N4 123(2) 38 .
C4 C1 N4 102(3) 48 .
N1 C1 N4 106(3) . .
C4 C1 C6 160.2(19) 48 9
N1 C1 C3 137(3) 38 .
C1 C1 C3 100.0(13) 38 .
N1 C1 C3 124.7(15) . .
N4 C1 C3 129(3) . .
C6 C1 C3 168(2) 9 .
C5 C1 O1 127(10) 9 48
C1 C1 O1 110.4(14) 38 48
C4 C1 O1 119.9(19) 48 48
C3 C1 O1 150(3) . 48
N1 C1 C4 117(4) 38 9
C4 C1 C4 104(2) 48 9
N4 C1 C4 145(3) . 9
O1 C1 C4 137(3) 48 9
C5 C1 N2 108(10) 9 38
C1 C1 N2 91.8(13) 38 38
C4 C1 N2 138.1(19) 48 38
C3 C1 N2 166(2) . 38
C4 C1 N2 118(3) 9 38
N1 C1 C3 131(3) 38 38
N4 C1 C3 156.7(15) . 38
C6 C1 C3 119(2) 9 38
O1 C1 C3 160(3) 48 38
N2 C1 C3 141(3) 38 38
C3 C2 C2 115.3(9) 38 5
C3 C2 C2 173.2(15) 9 5
C3 C2 C2 173.2(15) 38 9
C3 C2 C2 115.3(9) 9 9
C3 C2 C3 153.2(12) 38 43
C3 C2 C3 153.2(12) 9 .
C3 C2 C3 120.5(11) 43 .
C2 C2 C4 173.9(10) 5 38
C2 C2 C4 119.8(7) 9 38
C3 C2 C4 89.3(5) 43 38
C3 C2 C4 148.5(11) . 38
C2 C2 C4 119.8(7) 5 9
C2 C2 C4 173.9(10) 9 9
C3 C2 C4 148.5(11) 43 9
C3 C2 C4 89.3(5) . 9
C3 C2 C3 117.2(6) 38 48
C3 C2 C3 170(2) 9 48
C4 C2 C3 121.6(7) 9 48
C3 C2 C3 170(2) 38 5
C3 C2 C3 117.2(6) 9 5
C4 C2 C3 121.6(7) 38 5
C4 C2 C3 171.3(17) 9 5
C2 C2 H2A 149.6 5 .
C2 C2 H2A 149.6 9 .
C3 C2 H2A 119.8 43 .
C3 C2 H2A 119.8 . .
C3 C2 H2A 152.1 48 .
C3 C2 H2A 152.1 5 .
C4 C3 C2 171(2) 48 5
C4 C3 C3 115.2(14) 48 48
C4 C3 C2 154.7(18) 48 .
C3 C3 C2 89.6(5) 48 .
C4 C3 C4 85.2(19) 48 .
C2 C3 C4 85.5(11) 5 .
C2 C3 C4 119.5(6) . .
C2 C3 C1 144.7(17) 5 .
C3 C3 C1 158.7(13) 48 .
C2 C3 C1 110.4(15) . .
C4 C3 C1 129.1(16) . .
C4 C3 C3 124.3(14) 48 38
C3 C3 C3 119.998(2) 48 38
C4 C3 C3 149.5(6) . 38
C1 C3 C3 80.0(13) . 38
C4 C3 C5 64.2(18) 48 9
C2 C3 C5 124.8(18) 5 9
C3 C3 C5 172.6(19) 48 9
C2 C3 C5 90.6(16) . 9
C4 C3 C5 148.3(16) . 9
C3 C3 C5 60.1(14) 38 9
C4 C3 C2 171.7(15) 48 9
C1 C3 C2 141.9(14) . 9
C5 C3 C2 122.1(16) 9 9
C4 C3 C1 75(2) 48 38
C2 C3 C1 114.1(17) 5 38
C3 C3 C1 167.6(14) 48 38
C2 C3 C1 79.8(15) . 38
C4 C3 C1 158.7(14) . 38
C2 C3 C1 111.4(15) 9 38
C3 C4 C1 106.0(17) 48 48
C1 C4 C3 140.4(12) 48 .
C5 C4 C3 120(3) . .
C3 C4 C4 64.8(14) 48 48
C1 C4 C4 168.7(12) 48 48
C5 C4 C4 149(3) . 48
C1 C4 C2 110.5(12) 48 5
C5 C4 C2 90(3) . 5
C3 C4 N1 120.7(16) 48 5
C3 C4 N1 153.6(8) . 5
C4 C4 N1 166.8(5) 48 5
C2 C4 N1 125.4(10) 5 5
C3 C4 N4 144.2(16) 48 48
C3 C4 N4 160.6(8) . 48
C4 C4 N4 141.7(4) 48 48
C2 C4 N4 147.4(11) 5 48
C3 C4 C1 116.4(17) . 5
C4 C4 C1 145.9(16) 48 5
C3 C4 H4A 153.8 48 .
C1 C4 H4A 99.6 48 .
C5 C4 H4A 120.0 . .
C3 C4 H4A 119.9 . .
C4 C4 H4A 90.2 48 .
C2 C4 H4A 149.6 5 .
N1 C4 H4A 82.1 5 .
N4 C4 H4A 61.4 48 .
C1 C4 H4A 123.7 5 .
C1 C5 C1 147(10) 5 48
C1 C5 N1 109(10) 48 48
C1 C5 N1 109(10) 5 5
N1 C5 N1 68(4) 48 5
C1 C5 C4 166(10) 5 .
N1 C5 C4 145(4) 48 .
N1 C5 C4 81.3(12) 5 .
C1 C5 C4 166(10) 48 43
N1 C5 C4 81.3(12) 48 43
N1 C5 C4 145(4) 5 43
C4 C5 C4 120(5) . 43
C4 C5 C6 120(3) . .
C4 C5 C6 120(3) 43 .
C1 C5 C3 76(10) 5 5
C1 C5 C3 136(10) 48 5
N1 C5 C3 108(2) 48 5
N1 C5 C3 150(5) 5 5
C4 C5 C3 90(4) . 5
C6 C5 C3 149.4(17) . 5
C1 C5 C3 136(10) 5 48
C1 C5 C3 76(10) 48 48
N1 C5 C3 150(5) 48 48
N1 C5 C3 108(2) 5 48
C4 C5 C3 90(4) 43 48
C6 C5 C3 149.4(17) . 48
C3 C5 C3 60(3) 5 48
C1 C5 N4 120(10) 5 48
N1 C5 N4 95(5) 48 48
N1 C5 N4 45.5(19) 5 48
C4 C5 N4 73.3(9) . 48
C4 C5 N4 160(3) 43 48
C6 C5 N4 52(2) . 48
C3 C5 N4 156(4) 5 48
C3 C5 N4 102.3(10) 48 48
C1 C5 N4 32(9) 5 5
C1 C5 N4 120(10) 48 5
N1 C5 N4 45.5(19) 48 5
N1 C5 N4 95(5) 5 5
C4 C5 N4 160(3) . 5
C4 C5 N4 73.3(9) 43 5
C6 C5 N4 52(2) . 5
C3 C5 N4 102.3(10) 5 5
C3 C5 N4 156(4) 48 5
N4 C5 N4 90(3) 48 5
N2 C6 N2 91(5) 48 5
N2 C6 N1 94(2) 48 48
N2 C6 N1 153(3) 5 48
N2 C6 N1 153(3) 48 5
N2 C6 N1 94(2) 5 5
N1 C6 N1 71.2(18) 48 5
N2 C6 N3 86(3) 48 48
N2 C6 N3 35(2) 5 48
N1 C6 N3 171.7(17) 48 48
N1 C6 N3 112.2(13) 5 48
N2 C6 N3 35(2) 48 5
N2 C6 N3 86(3) 5 5
N1 C6 N3 112.2(13) 48 5
N1 C6 N3 171.7(17) 5 5
N3 C6 N3 63(2) 48 5
N2 C6 O1 26.1(19) 48 43
N2 C6 O1 116(3) 5 43
N1 C6 O1 75.0(9) 48 43
N1 C6 O1 145.9(19) 5 43
N3 C6 O1 102(2) 48 43
N2 C6 O1 116(3) 48 .
N2 C6 O1 26.1(19) 5 .
N1 C6 O1 145.9(19) 48 .
N1 C6 O1 75.0(9) 5 .
N3 C6 O1 102(2) 5 .
O1 C6 O1 138(2) 43 .
N2 C6 C1 155(3) 48 48
N2 C6 C1 114(3) 5 48
N1 C6 C1 63.0(15) 48 48
N1 C6 C1 30.5(11) 5 48
N3 C6 C1 115.8(17) 48 48
N3 C6 C1 143.4(18) 5 48
O1 C6 C1 130.1(17) 43 48
O1 C6 C1 89.4(14) . 48
N2 C6 C1 114(3) 48 5
N2 C6 C1 155(3) 5 5
N1 C6 C1 30.5(11) 48 5
N1 C6 C1 63.0(15) 5 5
N3 C6 C1 143.4(18) 48 5
N3 C6 C1 115.8(17) 5 5
O1 C6 C1 89.4(14) 43 5
O1 C6 C1 130.1(17) . 5
C1 C6 C1 41(2) 48 5
N2 C6 N4 67.1(16) 48 5
N2 C6 N4 146(3) 5 5
N1 C6 N4 58.3(7) 48 5
N1 C6 N4 118.0(19) 5 5
N3 C6 N4 114.3(14) 48 5
N3 C6 N4 60.9(13) 5 5
O1 C6 N4 148.0(15) . 5
C1 C6 N4 91.5(16) 48 5
C1 C6 N4 55.1(13) 5 5
N2 C6 N4 146(3) 48 48
N2 C6 N4 67.1(16) 5 48
N1 C6 N4 118.0(19) 48 48
N1 C6 N4 58.3(7) 5 48
N3 C6 N4 60.9(13) 48 48
N3 C6 N4 114.3(14) 5 48
O1 C6 N4 148.0(15) 43 48
C1 C6 N4 55.1(13) 48 48
C1 C6 N4 91.5(16) 5 48
N4 C6 N4 117.5(15) 5 48
C7 C7 C8 148(10) 48 46_656
C7 C7 C8 21(5) 48 26_556
C8 C7 C8 127(10) 46_656 26_556
C7 C7 N5 81(10) 48 .
C8 C7 N5 72(7) 46_656 .
C8 C7 N5 64(7) 26_556 .
C7 C7 C7 134.99(4) 48 26_556
C8 C7 C7 17(8) 46_656 26_556
C8 C7 C7 115(6) 26_556 26_556
N5 C7 C7 56(9) . 26_556
C7 C7 C7 120.0(3) 48 37_665
C8 C7 C7 86(10) 46_656 37_665
C8 C7 C7 135(5) 26_556 37_665
N5 C7 C7 110(6) . 37_665
C7 C7 C7 90.00(3) 26_556 37_665
C7 C7 C8 145(4) 48 10_656
C8 C7 C8 59(10) 46_656 10_656
C8 C7 C8 153(8) 26_556 10_656
N5 C7 C8 99(9) . 10_656
C7 C7 C8 63(3) 26_556 10_656
C7 C7 C8 28(4) 37_665 10_656
C7 C7 C7 48(10) 48 6_566
C8 C7 C7 151(10) 46_656 6_566
C8 C7 C7 65(10) 26_556 6_566
N5 C7 C7 97(10) . 6_566
C7 C7 C7 141(5) 26_556 6_566
C7 C7 C7 72(10) 37_665 6_566
C8 C7 C7 98(10) 10_656 6_566
C7 C7 C7 108(10) 48 12_665
C8 C7 C7 98(10) 46_656 12_665
C8 C7 C7 124(10) 26_556 12_665
N5 C7 C7 110(4) . 12_665
C7 C7 C7 100(10) 26_556 12_665
C7 C7 C7 12(10) 37_665 12_665
C8 C7 C7 39(9) 10_656 12_665
C7 C7 C7 60.00(2) 6_566 12_665
C7 C7 C7 36(10) 48 23_655
C8 C7 C7 113(6) 46_656 23_655
C8 C7 C7 17(7) 26_556 23_655
N5 C7 C7 47.3(7) . 23_655
C7 C7 C7 99(10) 26_556 23_655
C7 C7 C7 134.2(17) 37_665 23_655
C8 C7 C7 141(5) 10_656 23_655
C7 C7 C7 73(10) 6_566 23_655
C7 C7 C7 125(10) 12_665 23_655
C7 C7 C7 126(10) 48 21_556
C8 C7 C7 25(7) 46_656 21_556
C8 C7 C7 105(7) 26_556 21_556
N5 C7 C7 47.3(7) . 21_556
C7 C7 C7 9(10) 26_556 21_556
C7 C7 C7 97(7) 37_665 21_556
C8 C7 C7 71(10) 10_656 21_556
C7 C7 C7 138(2) 6_566 21_556
C7 C7 C7 105(10) 12_665 21_556
C7 C7 C7 89.997(9) 23_655 21_556
C7 C7 H7A 46.5 48 .
C8 C7 H7A 161.5 46_656 .
C8 C7 H7A 66.4 26_556 .
N5 C7 H7A 109.6 . .
C7 C7 H7A 155.2 26_556 .
C7 C7 H7A 75.8 37_665 .
C8 C7 H7A 103.4 10_656 .
C7 C7 H7A 14.7 6_566 .
C7 C7 H7A 64.3 12_665 .
C7 C7 H7A 77.6 23_655 .
C7 C7 H7A 152.2 21_556 .
C7 C7 H7B 86.3 48 .
C8 C7 H7B 86.3 46_656 .
C8 C7 H7B 81.9 26_556 .
N5 C7 H7B 109.3 . .
C7 C7 H7B 95.0 26_556 .
C7 C7 H7B 135.0 37_665 .
C8 C7 H7B 125.0 10_656 .
C7 C7 H7B 122.5 6_566 .
C7 C7 H7B 139.5 12_665 .
C7 C7 H7B 89.0 23_655 .
C7 C7 H7B 94.9 21_556 .
H7A C7 H7B 109.5 . .
C7 C7 H7C 151.9 48 .
C8 C7 H7C 56.6 46_656 .
C8 C7 H7C 163.5 26_556 .
N5 C7 H7C 107.3 . .
C7 C7 H7C 64.8 26_556 .
C7 C7 H7C 31.9 37_665 .
C8 C7 H7C 10.9 10_656 .
C7 C7 H7C 103.8 6_566 .
C7 C7 H7C 151.8 23_655 .
C7 C7 H7C 73.5 21_556 .
H7A C7 H7C 106.5 . .
H7B C7 H7C 114.6 . .
C7 C8 C7 147(10) 21_556 46_656
C7 C8 C7 11(10) 21_556 26_556
C7 C8 C7 138(10) 46_656 26_556
C7 C8 C7 138(10) 21_556 3_656
C7 C8 C7 11(10) 46_656 3_656
C7 C8 C7 129(10) 26_556 3_656
C7 C8 N5 74(9) 21_556 .
C7 C8 N5 74(8) 46_656 .
C7 C8 N5 65(6) 26_556 .
C7 C8 N5 65(6) 3_656 .
C7 C8 C8 94(10) 21_556 18_655
C7 C8 C8 94(10) 46_656 18_655
C7 C8 C8 103(5) 26_556 18_655
C7 C8 C8 103(5) 3_656 18_655
N5 C8 C8 113(2) . 18_655
C7 C8 C7 66(8) 21_556 32_565
C7 C8 C7 117(10) 46_656 32_565
C7 C8 C7 75(8) 26_556 32_565
C7 C8 C7 124(6) 3_656 32_565
N5 C8 C7 103(5) . 32_565
C8 C8 C7 28(4) 18_655 32_565
C7 C8 C7 117(10) 21_556 7_665
C7 C8 C7 66(8) 46_656 7_665
C7 C8 C7 124(6) 26_556 7_665
C7 C8 C7 75(8) 3_656 7_665
N5 C8 C7 103(5) . 7_665
C8 C8 C7 28(4) 18_655 7_665
C7 C8 C7 53(6) 32_565 7_665
C7 C8 C8 32(10) 21_556 46_656
C7 C8 C8 120(9) 46_656 46_656
C7 C8 C8 21(5) 26_556 46_656
C7 C8 C8 110(6) 3_656 46_656
N5 C8 C8 49.1(8) . 46_656
C8 C8 C8 120.000(18) 18_655 46_656
C7 C8 C8 94(4) 32_565 46_656
C7 C8 C8 134(3) 7_665 46_656
C7 C8 C8 120(9) 21_556 21_556
C7 C8 C8 32(10) 46_656 21_556
C7 C8 C8 110(6) 26_556 21_556
C7 C8 C8 21(5) 3_656 21_556
N5 C8 C8 49.1(8) . 21_556
C8 C8 C8 120.000(5) 18_655 21_556
C7 C8 C8 134(3) 32_565 21_556
C7 C8 C8 94(4) 7_665 21_556
C8 C8 C8 89.998(1) 46_656 21_556
C7 C8 H8A 147.2 21_556 .
C7 C8 H8A 45.5 46_656 .
C7 C8 H8A 154.1 26_556 .
C7 C8 H8A 56.6 3_656 .
N5 C8 H8A 109.5 . .
C8 C8 H8A 54.3 18_655 .
C7 C8 H8A 81.9 32_565 .
C7 C8 H8A 30.6 7_665 .
C8 C8 H8A 156.7 46_656 .
C8 C8 H8A 77.4 21_556 .
C7 C8 H8B 150.0 46_656 .
C7 C8 H8B 54.9 26_556 .
C7 C8 H8B 156.8 3_656 .
N5 C8 H8B 109.5 . .
C8 C8 H8B 57.0 18_655 .
C7 C8 H8B 33.4 32_565 .
C7 C8 H8B 84.6 7_665 .
C8 C8 H8B 75.7 46_656 .
C8 C8 H8B 157.6 21_556 .
H8A C8 H8B 109.5 . .
C7 C8 H8C 98.0 21_556 .
C7 C8 H8C 98.0 46_656 .
C7 C8 H8C 94.6 26_556 .
C7 C8 H8C 94.6 3_656 .
N5 C8 H8C 109.3 . .
C8 C8 H8C 137.7 18_655 .
C7 C8 H8C 137.9 32_565 .
C7 C8 H8C 137.9 7_665 .
C8 C8 H8C 88.1 46_656 .
C8 C8 H8C 88.1 21_556 .
H8A C8 H8C 110.7 . .
H8B C8 H8C 108.2 . .
Cu1 Cl1 Cu1 90.0 25_556 37
Cu1 Cl1 Cu1 90.0 25_556 13_556
Cu1 Cl1 Cu1 180.0 37 13_556
Cu1 Cl1 Cu1 180.0 25_556 .
Cu1 Cl1 Cu1 90.0 37 .
Cu1 Cl1 Cu1 90.0 13_556 .
O1 Cu1 O1 147.4(8) 36_556 35
O1 Cu1 O1 89.1(7) 36_556 10_556
O1 Cu1 O1 81.9(9) 35 10_556
O1 Cu1 O1 81.9(9) 36_556 9
O1 Cu1 O1 89.1(7) 35 9
O1 Cu1 O1 147.4(8) 10_556 9
O1 Cu1 O1W 73.7(4) 36_556 .
O1 Cu1 O1W 73.7(4) 35 .
O1 Cu1 O1W 73.7(4) 10_556 .
O1 Cu1 O1W 73.7(4) 9 .
O1 Cu1 N2 81.2(4) 36_556 .
O1 Cu1 N2 98.7(5) 35 .
O1 Cu1 N2 162.7(6) 10_556 .
O1W Cu1 N2 89.8(5) . .
O1 Cu1 N2 162.7(6) 36_556 28
O1 Cu1 N2 81.2(4) 10_556 28
O1 Cu1 N2 98.7(5) 9 28
O1W Cu1 N2 89.8(4) . 28
N2 Cu1 N2 104.3(14) . 28
O1 Cu1 N2 162.7(6) 35 26_556
O1 Cu1 N2 98.7(5) 10_556 26_556
O1 Cu1 N2 81.2(4) 9 26_556
O1W Cu1 N2 89.8(5) . 26_556
N2 Cu1 N2 75.7(14) . 26_556
N2 Cu1 N2 179.6(9) 28 26_556
O1 Cu1 N2 98.7(5) 36_556 3_556
O1 Cu1 N2 81.2(4) 35 3_556
O1 Cu1 N2 162.7(6) 9 3_556
O1W Cu1 N2 89.8(4) . 3_556
N2 Cu1 N2 179.6(9) . 3_556
N2 Cu1 N2 75.7(14) 28 3_556
N2 Cu1 N2 104.3(14) 26_556 3_556
O1 Cu1 N3 21.4(4) 36_556 13_556
O1 Cu1 N3 147.9(4) 35 13_556
O1 Cu1 N3 110.5(7) 10_556 13_556
O1 Cu1 N3 64.2(5) 9 13_556
O1W Cu1 N3 81.4(6) . 13_556
N2 Cu1 N3 60.7(6) . 13_556
N2 Cu1 N3 162.4(6) 28 13_556
N2 Cu1 N3 17.4(5) 26_556 13_556
N2 Cu1 N3 119.2(7) 3_556 13_556
O1 Cu1 N3 147.9(4) 36_556 16
O1 Cu1 N3 21.4(4) 35 16
O1 Cu1 N3 64.2(5) 10_556 16
O1 Cu1 N3 110.5(7) 9 16
O1W Cu1 N3 81.4(6) . 16
N2 Cu1 N3 119.2(7) . 16
N2 Cu1 N3 17.4(5) 28 16
N2 Cu1 N3 162.4(6) 26_556 16
N2 Cu1 N3 60.7(6) 3_556 16
N3 Cu1 N3 162.8(12) 13_556 16
O1 Cu1 N3 64.2(5) 36_556 38
O1 Cu1 N3 110.5(7) 35 38
O1 Cu1 N3 147.9(4) 10_556 38
O1 Cu1 N3 21.4(4) 9 38
O1W Cu1 N3 81.4(6) . 38
N2 Cu1 N3 17.4(5) . 38
N2 Cu1 N3 119.2(7) 28 38
N2 Cu1 N3 60.7(6) 26_556 38
N2 Cu1 N3 162.4(6) 3_556 38
N3 Cu1 N3 44.5(5) 13_556 38
N3 Cu1 N3 131.9(8) 16 38
C1 N1 C6 106(4) 38 9
C1 N1 C5 27(4) 38 9
C6 N1 C5 91(3) 9 9
C1 N1 N1 83(3) 38 38
C6 N1 N1 54.4(9) 9 38
C5 N1 N1 56(2) 9 38
C1 N1 N4 78.5(18) 38 38
C6 N1 N4 77.8(10) 9 38
C5 N1 N4 97(3) 9 38
N1 N1 N4 120.5(6) 38 38
C1 N1 C1 48(3) 38 .
C6 N1 C1 73.7(18) 9 .
C5 N1 C1 22(3) 9 .
N4 N1 C1 105.6(12) 38 .
C1 N1 N2 128(3) 38 .
C6 N1 N2 36.2(11) 9 .
C5 N1 N2 124(3) 9 .
N1 N1 N2 88.5(10) 38 .
N4 N1 N2 62.7(8) 38 .
C1 N1 N2 109.4(18) . .
C1 N1 O1 120.1(19) 38 9
C6 N1 O1 59.6(8) 9 9
C5 N1 O1 131(3) 9 9
N1 N1 O1 113.9(7) 38 9
N4 N1 O1 42.6(7) 38 9
C1 N1 O1 126.2(16) . 9
N2 N1 O1 26.9(7) . 9
C1 N1 C4 35(3) 38 9
C6 N1 C4 139.9(12) 9 9
C5 N1 C4 58(3) 9 9
N1 N1 C4 111.8(5) 38 9
N4 N1 C4 81.5(8) 38 9
C1 N1 C4 79.5(10) . 9
N2 N1 C4 144.1(11) . 9
O1 N1 C4 120.3(9) 9 9
C1 N1 N2 113(4) 38 38
C6 N1 N2 11.6(13) 9 38
C5 N1 N2 94(3) 9 38
N1 N1 N2 49.0(10) 38 38
N4 N1 N2 88.6(11) 38 38
C1 N1 N2 74.1(15) . 38
O1 N1 N2 65.4(12) 9 38
C4 N1 N2 148.1(9) 9 38
C1 N1 N3 111(2) 38 38
C6 N1 N3 35.8(12) 9 38
C5 N1 N3 111(3) 9 38
N1 N1 N3 89.9(9) 38 38
N4 N1 N3 48.0(9) 38 38
C1 N1 N3 101.6(15) . 38
N2 N1 N3 17.8(8) . 38
O1 N1 N3 25.4(7) 9 38
C4 N1 N3 128.3(9) 9 38
N2 N1 N3 44.0(5) 38 38
O1 N2 N3 76(2) 9 38
O1 N2 C6 121(4) 9 9
N3 N2 C6 102(5) 38 9
O1 N2 N2 160(3) 9 38
N3 N2 N2 93(4) 38 38
C6 N2 N2 45(3) 9 38
O1 N2 N3 136(4) 9 .
N3 N2 N3 63(4) 38 .
C6 N2 N3 58(2) 9 .
O1 N2 N1 82(4) 9 .
N3 N2 N1 124(3) 38 .
C6 N2 N1 50(2) 9 .
N2 N2 N1 91.5(10) 38 .
N3 N2 N1 107.7(14) . .
O1 N2 N4 42(2) 9 38
N3 N2 N4 74(3) 38 38
C6 N2 N4 80(2) 9 38
N2 N2 N4 119.9(9) 38 38
N3 N2 N4 108.1(16) . 38
N1 N2 N4 55.9(10) . 38
O1 N2 O1 153(4) 9 48
N3 N2 O1 89(5) 38 48
C6 N2 O1 40(2) 9 48
N2 N2 O1 7.1(9) 38 48
N3 N2 O1 26.4(6) . 48
N1 N2 O1 89.0(11) . 48
N4 N2 O1 113.2(15) 38 48
O1 N2 N1 122(3) 9 38
N3 N2 N1 117(3) 38 38
C6 N2 N1 15.2(16) 9 38
N2 N2 N1 49.0(10) 38 38
N3 N2 N1 69.0(9) . 38
N1 N2 N1 42.5(9) . 38
N4 N2 N1 85.1(10) 38 38
O1 N2 N1 46.8(7) 48 38
O1 N2 C1 79(3) 9 38
N3 N2 C1 106(3) 38 38
C6 N2 C1 44(2) 9 38
N2 N2 C1 88.2(13) 38 38
N3 N2 C1 96.5(16) . 38
N1 N2 C1 18.3(8) . 38
N4 N2 C1 44.6(11) 38 38
O1 N2 C1 83.8(14) 48 38
N1 N2 C1 42.4(11) 38 38
O1 N2 Cu1 71(2) 9 .
N3 N2 Cu1 82(2) 38 .
C6 N2 Cu1 167(3) 9 .
N2 N2 Cu1 123.8(6) 38 .
N3 N2 Cu1 115.0(18) . .
N1 N2 Cu1 137.1(18) . .
N4 N2 Cu1 112.1(11) 38 .
O1 N2 Cu1 128.8(16) 48 .
N1 N2 Cu1 158.2(11) 38 .
C1 N2 Cu1 147.2(18) 38 .
N2 N3 O1 50.4(18) 38 48
N2 N3 C6 43(3) 38 9
O1 N3 C6 77.9(18) 48 9
N2 N3 N3 87(4) 38 38
O1 N3 N3 135(2) 48 38
C6 N3 N3 58.3(11) 9 38
N2 N3 N2 57(3) 38 .
O1 N3 N2 106(2) 48 .
C6 N3 N2 36.2(12) 9 .
N2 N3 N4 77(3) 38 .
O1 N3 N4 46.3(15) 48 .
C6 N3 N4 71.3(11) 9 .
N3 N3 N4 118.7(10) 38 .
N2 N3 N4 107.1(13) . .
N2 N3 N3 141(3) 38 26_556
O1 N3 N3 131(2) 48 26_556
C6 N3 N3 147.9(12) 9 26_556
N3 N3 N3 90.003(2) 38 26_556
N2 N3 N3 112.6(11) . 26_556
N4 N3 N3 136.4(8) . 26_556
N2 N3 N1 38(2) 38 38
O1 N3 N1 48.1(15) 48 38
N3 N3 N1 90.1(9) 38 38
N2 N3 N1 67.0(9) . 38
N4 N3 N1 44.5(5) . 38
N3 N3 N1 178.6(5) 26_556 38
N2 N3 O1 70(4) 38 9
O1 N3 O1 117(3) 48 9
N3 N3 O1 18.0(5) 38 9
N2 N3 O1 13.8(11) . 9
N4 N3 O1 107.7(12) . 9
N3 N3 O1 106.7(5) 26_556 9
N1 N3 O1 73.2(11) 38 9
N2 N3 Cu1 81(2) 38 13_556
O1 N3 Cu1 71.1(14) 48 13_556
C6 N3 Cu1 122.9(11) 9 13_556
N3 N3 Cu1 122.7(6) 38 13_556
N2 N3 Cu1 112.2(13) . 13_556
N4 N3 Cu1 112.7(13) . 13_556
N3 N3 Cu1 67.7(3) 26_556 13_556
N1 N3 Cu1 111.1(6) 38 13_556
O1 N3 Cu1 122.6(12) 9 13_556
O1 N4 N1 76.1(13) 48 38
O1 N4 N3 36.7(7) 48 .
N1 N4 N3 87.5(11) 38 .
O1 N4 C1 109(2) 48 .
N1 N4 C1 33.9(13) 38 .
N3 N4 C1 110(2) . .
O1 N4 N2 25.8(9) 48 38
N1 N4 N2 61.4(9) 38 38
N3 N4 N2 28.6(8) . 38
C1 N4 N2 90(2) . 38
O1 N4 C6 58.0(10) 48 9
N1 N4 C6 44.0(9) 38 9
N3 N4 C6 47.9(14) . 9
C1 N4 C6 62(2) . 9
O1 N4 C5 108(2) 48 9
N1 N4 C5 37.1(19) 38 9
N3 N4 C5 101(2) . 9
C1 N4 C5 12(3) . 9
N2 N4 C5 85(2) 38 9
C6 N4 C5 55(2) 9 9
O1 N4 C4 128.3(13) 48 48
N1 N4 C4 57.4(7) 38 48
N3 N4 C4 143.2(11) . 48
C1 N4 C4 34(2) . 48
N2 N4 C4 118.8(9) 38 48
C6 N4 C4 95.4(11) 9 48
C5 N4 C4 44.4(18) 9 48
O1 N4 H4B 114.3 48 .
N1 N4 H4B 139.4 38 .
N3 N4 H4B 125.1 . .
C1 N4 H4B 125.1 . .
N2 N4 H4B 139.6 38 .
C6 N4 H4B 172.0 9 .
C5 N4 H4B 133.0 9 .
C4 N4 H4B 91.3 48 .
C8 N5 C8 136(4) 21_556 46_656
C8 N5 C8 81.9(15) 21_556 26_556
C8 N5 C8 81.9(15) 46_656 26_556
C8 N5 C8 81.9(15) 21_556 .
C8 N5 C8 81.9(15) 46_656 .
C8 N5 C8 136(4) 26_556 .
C8 N5 C7 34(9) 21_556 3_656
C8 N5 C7 128(8) 46_656 3_656
C8 N5 C7 114(8) 26_556 3_656
C8 N5 C7 51(10) . 3_656
C8 N5 C7 51(10) 21_556 46_656
C8 N5 C7 114(8) 46_656 46_656
C8 N5 C7 128(8) 26_556 46_656
C8 N5 C7 34(9) . 46_656
C7 N5 C7 18(10) 3_656 46_656
C8 N5 C7 114(8) 21_556 48
C8 N5 C7 51(10) 46_656 48
C8 N5 C7 34(9) 26_556 48
C8 N5 C7 128(8) . 48
C7 N5 C7 142(9) 3_656 48
C7 N5 C7 147(5) 46_656 48
C8 N5 C7 34(9) 21_556 28_655
C8 N5 C7 128(8) 46_656 28_655
C8 N5 C7 51(10) 26_556 28_655
C8 N5 C7 114(8) . 28_655
C7 N5 C7 68(10) 3_656 28_655
C7 N5 C7 85.3(15) 46_656 28_655
C7 N5 C7 85.3(15) 48 28_655
C8 N5 C7 114(8) 21_556 21_556
C8 N5 C7 51(10) 46_656 21_556
C8 N5 C7 128(8) 26_556 21_556
C8 N5 C7 34(9) . 21_556
C7 N5 C7 85.3(15) 3_656 21_556
C7 N5 C7 68(10) 46_656 21_556
C7 N5 C7 102(10) 48 21_556
C7 N5 C7 142(9) 28_655 21_556
C8 N5 C7 51(10) 21_556 23_655
C8 N5 C7 114(8) 46_656 23_655
C8 N5 C7 34(9) 26_556 23_655
C8 N5 C7 128(8) . 23_655
C7 N5 C7 85.3(15) 3_656 23_655
C7 N5 C7 102(10) 46_656 23_655
C7 N5 C7 68(10) 48 23_655
C7 N5 C7 18(10) 28_655 23_655
C7 N5 C7 147(5) 21_556 23_655
C8 N5 C7 128(8) 21_556 26_556
C8 N5 C7 34(9) 46_656 26_556
C8 N5 C7 114(8) 26_556 26_556
C8 N5 C7 51(10) . 26_556
C7 N5 C7 102(10) 3_656 26_556
C7 N5 C7 85.3(15) 46_656 26_556
C7 N5 C7 85.3(15) 48 26_556
C7 N5 C7 147(5) 28_655 26_556
C7 N5 C7 18(10) 21_556 26_556
C7 N5 C7 142(9) 23_655 26_556
C8 N5 C7 128(8) 21_556 .
C8 N5 C7 34(9) 46_656 .
C8 N5 C7 51(10) 26_556 .
C8 N5 C7 114(8) . .
C7 N5 C7 147(5) 3_656 .
C7 N5 C7 142(9) 46_656 .
C7 N5 C7 18(10) 48 .
C7 N5 C7 102(10) 28_655 .
C7 N5 C7 85.3(15) 21_556 .
C7 N5 C7 85.3(15) 23_655 .
C7 N5 C7 68(10) 26_556 .
C8 N5 H5A 112.1 21_556 .
C8 N5 H5A 112.1 46_656 .
C8 N5 H5A 112.1 26_556 .
C8 N5 H5A 112.1 . .
C7 N5 H5A 106.6 3_656 .
C7 N5 H5A 106.6 46_656 .
C7 N5 H5A 106.6 48 .
C7 N5 H5A 106.6 28_655 .
C7 N5 H5A 106.6 21_556 .
C7 N5 H5A 106.6 23_655 .
C7 N5 H5A 106.6 26_556 .
C7 N5 H5A 106.6 . .
C8 N5 H5B 27.7 21_556 .
C8 N5 H5B 132.7 46_656 .
C8 N5 H5B 58.0 26_556 .
C8 N5 H5B 108.8 . .
C7 N5 H5B 61.3 3_656 .
C7 N5 H5B 79.1 46_656 .
C7 N5 H5B 91.8 48 .
C7 N5 H5B 6.7 28_655 .
C7 N5 H5B 138.6 21_556 .
C7 N5 H5B 24.8 23_655 .
C7 N5 H5B 146.6 26_556 .
C7 N5 H5B 108.8 . .
H5A N5 H5B 106.0 . .
N2 O1 N3 53.4(19) 5 48
N2 O1 N4 113(3) 5 48
N3 O1 N4 97.0(19) 48 48
N2 O1 C6 33(3) 5 .
N3 O1 C6 63(2) 48 .
N4 O1 C6 80.5(11) 48 .
N2 O1 N1 72(3) 5 5
N3 O1 N1 106(2) 48 5
N4 O1 N1 61.3(10) 48 5
C6 O1 N1 45.4(10) . 5
N2 O1 N2 12.6(19) 5 48
N3 O1 N2 47.5(16) 48 48
N4 O1 N2 101.0(15) 48 48
C6 O1 N2 24.2(15) . 48
N1 O1 N2 67.8(13) 5 48
N2 O1 N3 30(3) 5 5
N3 O1 N3 27(2) 48 5
N4 O1 N3 95.9(11) 48 5
C6 O1 N3 36.9(12) . 5
N1 O1 N3 82.1(8) 5 5
N2 O1 N3 21.1(8) 48 5
N2 O1 C1 81(3) 5 48
N3 O1 C1 100.3(19) 48 48
C6 O1 C1 49.5(18) . 48
N1 O1 C1 20.3(8) 5 48
N2 O1 C1 73.7(18) 48 48
N3 O1 C1 81.6(14) 5 48
N2 O1 Cu1 92(3) 5 5
N3 O1 Cu1 87.4(14) 48 5
N4 O1 Cu1 152.8(15) 48 5
C6 O1 Cu1 124.6(13) . 5
N1 O1 Cu1 142.7(12) 5 5
N2 O1 Cu1 101.7(10) 48 5
N3 O1 Cu1 99.9(7) 5 5
C1 O1 Cu1 163.0(12) 48 5
Cu1 O1W H1WA 117.4 . .
Cu1 O1W H1WB 117.4 . .
H1WA O1W H1WB 114.5 . .

loop_
_geom_bond_atom_site_label_1
_geom_bond_atom_site_label_2
_geom_bond_distance
_geom_bond_site_symmetry_2
C1 N1 1.34(4) .
C1 N4 1.34(2) .
C1 C6 1.44(5) 9
C1 C3 1.50(5) .
C2 C3 1.389(12) 43
C2 C3 1.389(12) .
C2 C4 1.547(15) 38
C2 C4 1.547(15) 9
C2 C3 1.640(16) 48
C2 C3 1.640(16) 5
C2 H2A 0.9601 .
C3 C4 1.399(13) .
C3 C3 1.529(18) 38
C3 C5 1.53(6) 9
C4 C5 1.39(4) .
C4 C4 1.54(3) 48
C4 C2 1.547(15) 5
C4 H4A 0.9600 .
C5 C4 1.39(4) 43
C5 C6 1.50(8) .
C5 C3 1.53(6) 5
C5 C3 1.53(6) 48
C6 O1 1.246(12) 43
C6 O1 1.246(12) .
C6 C1 1.44(5) 48
C6 C1 1.44(5) 5
C6 N4 1.449(13) 5
C6 N4 1.449(13) 48
C7 C8 1.3(3) 26_556
C7 N5 1.48(7) .
C7 H7A 0.9598 .
C7 H7B 0.9601 .
C7 H7C 0.9912 .
C8 C7 1.3(3) 26_556
C8 C7 1.3(3) 3_656
C8 N5 1.47(5) .
C8 H8A 0.9600 .
C8 H8B 0.9599 .
C8 H8C 0.9598 .
Cl1 Cu1 2.5220(9) 25_556
Cl1 Cu1 2.5220(9) 37
Cl1 Cu1 2.5220(9) 13_556
Cl1 Cu1 2.5220(9) .
Cu1 O1 2.083(12) 36_556
Cu1 O1 2.083(12) 35
Cu1 O1 2.083(12) 10_556
Cu1 O1 2.083(12) 9
Cu1 O1W 2.189(5) .
Cu1 N2 2.196(18) .
Cu1 N2 2.196(18) 28
Cu1 N2 2.196(18) 26_556
Cu1 N2 2.196(18) 3_556
Cu1 N3 2.199(13) 13_556
Cu1 N3 2.199(13) 16
Cu1 N3 2.199(13) 38
N1 N2 1.34(2) .
N1 O1 1.395(19) 9
N2 N3 1.336(12) .
N2 N4 1.35(2) 38
N2 O1 1.74(3) 48
N3 N4 1.34(2) .
N4 N1 1.261(10) 38
N4 N2 1.35(2) 38
N4 C6 1.449(13) 9
N4 H4B 0.9001 .
N5 C8 1.47(5) 21_556
N5 C8 1.47(5) 46_656
N5 C8 1.47(5) 26_556
N5 C7 1.48(7) 3_656
N5 C7 1.48(7) 46_656
N5 C7 1.48(7) 48
N5 C7 1.48(7) 28_655
N5 C7 1.48(7) 21_556
N5 C7 1.48(7) 23_655
N5 C7 1.48(7) 26_556
N5 H5A 0.8983 .
N5 H5B 0.9001 .
O1 N1 1.395(19) 5
O1W H1WA 0.8500 .
O1W H1WB 0.8500 .

loop_
_geom_torsion_atom_site_label_1
_geom_torsion_atom_site_label_2
_geom_torsion_atom_site_label_3
_geom_torsion_atom_site_label_4
_geom_torsion
_geom_torsion_site_symmetry_1
_geom_torsion_site_symmetry_4
C3 C2 C3 C4 -6(5) 38 48
C3 C2 C3 C4 6(9) 9 48
C2 C2 C3 C4 174(5) 5 48
C2 C2 C3 C4 169(3) 9 48
C3 C2 C3 C4 164(2) 43 48
C4 C2 C3 C4 5(6) 38 48
C4 C2 C3 C4 -5(4) 9 48
C3 C2 C3 C4 169(3) 48 48
C3 C2 C3 C4 167(3) 5 48
C3 C2 C3 C2 180.000(8) 38 5
C3 C2 C3 C2 -168(4) 9 5
C2 C2 C3 C2 -4.7(17) 9 5
C3 C2 C3 C2 -10(3) 43 5
C4 C2 C3 C2 -168.4(18) 38 5
C4 C2 C3 C2 -178.6(10) 9 5
C3 C2 C3 C2 -4.7(17) 48 5
C3 C2 C3 C2 -7(3) 5 5
C3 C2 C3 C3 -175.3(17) 38 48
C3 C2 C3 C3 -163(6) 9 48
C2 C2 C3 C3 4.7(17) 5 48
C2 C2 C3 C3 0.004(3) 9 48
C3 C2 C3 C3 -4.8(17) 43 48
C4 C2 C3 C3 -164(3) 38 48
C4 C2 C3 C3 -173.9(9) 9 48
C3 C2 C3 C3 -2.2(8) 5 48
C3 C2 C3 C4 -172.3(12) 38 .
C3 C2 C3 C4 -160(5) 9 .
C2 C2 C3 C4 7.7(12) 5 .
C2 C2 C3 C4 3.0(9) 9 .
C3 C2 C3 C4 -2(2) 43 .
C4 C2 C3 C4 -161(3) 38 .
C4 C2 C3 C4 -170.9(11) 9 .
C3 C2 C3 C4 3.0(9) 48 .
C3 C2 C3 C4 0.8(16) 5 .
C3 C2 C3 C1 -2(3) 38 .
C3 C2 C3 C1 9(7) 9 .
C2 C2 C3 C1 178(3) 5 .
C2 C2 C3 C1 172.8(11) 9 .
C3 C2 C3 C1 168.0(14) 43 .
C4 C2 C3 C1 9(4) 38 .
C4 C2 C3 C1 -1.1(17) 9 .
C3 C2 C3 C1 172.8(11) 48 .
C3 C2 C3 C1 170.6(9) 5 .
C3 C2 C3 C3 12(4) 9 38
C2 C2 C3 C3 180.000(7) 5 38
C2 C2 C3 C3 175.3(17) 9 38
C3 C2 C3 C3 170(3) 43 38
C4 C2 C3 C3 11.6(18) 38 38
C4 C2 C3 C3 1.4(10) 9 38
C3 C2 C3 C3 175.3(17) 48 38
C3 C2 C3 C3 173(3) 5 38
C3 C2 C3 C5 -3(3) 38 9
C3 C2 C3 C5 9(6) 9 9
C2 C2 C3 C5 177(3) 5 9
C2 C2 C3 C5 172.6(19) 9 9
C3 C2 C3 C5 168(2) 43 9
C4 C2 C3 C5 9(4) 38 9
C4 C2 C3 C5 -1(2) 9 9
C3 C2 C3 C5 172.6(19) 48 9
C3 C2 C3 C5 170(2) 5 9
C3 C2 C3 C2 -175.3(17) 38 9
C3 C2 C3 C2 -163(6) 9 9
C2 C2 C3 C2 4.7(17) 5 9
C3 C2 C3 C2 -4.8(17) 43 9
C4 C2 C3 C2 -164(3) 38 9
C4 C2 C3 C2 -173.9(9) 9 9
C3 C2 C3 C2 -0.004(4) 48 9
C3 C2 C3 C2 -2.2(8) 5 9
C3 C2 C3 C1 -1.8(19) 38 38
C3 C2 C3 C1 10(6) 9 38
C2 C2 C3 C1 178.2(19) 5 38
C2 C2 C3 C1 173.5(6) 9 38
C3 C2 C3 C1 168.7(18) 43 38
C4 C2 C3 C1 10(3) 38 38
C4 C2 C3 C1 -0.4(11) 9 38
C3 C2 C3 C1 173.5(6) 48 38
C3 C2 C3 C1 171.3(10) 5 38
C5 C1 C3 C4 177(8) 9 48
N1 C1 C3 C4 -69(5) 38 48
C1 C1 C3 C4 178.9(15) 38 48
N1 C1 C3 C4 -155(3) . 48
N4 C1 C3 C4 29(2) . 48
C6 C1 C3 C4 -153(10) 9 48
O1 C1 C3 C4 -4(3) 48 48
C4 C1 C3 C4 178.5(19) 9 48
N2 C1 C3 C4 -32(7) 38 48
C3 C1 C3 C4 178.9(15) 38 48
C5 C1 C3 C2 2(9) 9 5
N1 C1 C3 C2 115(6) 38 5
C1 C1 C3 C2 4(4) 38 5
C4 C1 C3 C2 -175(4) 48 5
N1 C1 C3 C2 30(5) . 5
N4 C1 C3 C2 -146(4) . 5
C6 C1 C3 C2 32(11) 9 5
O1 C1 C3 C2 -179(3) 48 5
C4 C1 C3 C2 3(4) 9 5
N2 C1 C3 C2 153(7) 38 5
C3 C1 C3 C2 4(4) 38 5
C5 C1 C3 C3 159(6) 9 48
N1 C1 C3 C3 -87(5) 38 48
C1 C1 C3 C3 161(2) 38 48
C4 C1 C3 C3 -18(3) 48 48
N1 C1 C3 C3 -172.6(9) . 48
N4 C1 C3 C3 11(4) . 48
C6 C1 C3 C3 -170(7) 9 48
O1 C1 C3 C3 -22(5) 48 48
C4 C1 C3 C3 161(2) 9 48
N2 C1 C3 C3 -49(9) 38 48
C3 C1 C3 C3 161(2) 38 48
C5 C1 C3 C2 -1(8) 9 .
N1 C1 C3 C2 113(5) 38 .
C1 C1 C3 C2 1.3(13) 38 .
C4 C1 C3 C2 -177.6(18) 48 .
N1 C1 C3 C2 27(2) . .
N4 C1 C3 C2 -149(2) . .
C6 C1 C3 C2 30(9) 9 .
O1 C1 C3 C2 178(3) 48 .
C4 C1 C3 C2 0.9(15) 9 .
N2 C1 C3 C2 151(7) 38 .
C3 C1 C3 C2 1.3(13) 38 .
C5 C1 C3 C4 168(7) 9 .
N1 C1 C3 C4 -78(5) 38 .
C1 C1 C3 C4 169.9(10) 38 .
C4 C1 C3 C4 -9.0(15) 48 .
N1 C1 C3 C4 -163.9(14) . .
N4 C1 C3 C4 20(3) . .
C6 C1 C3 C4 -162(8) 9 .
O1 C1 C3 C4 -13(4) 48 .
C4 C1 C3 C4 169.5(12) 9 .
N2 C1 C3 C4 -41(8) 38 .
C3 C1 C3 C4 169.9(10) 38 .
C5 C1 C3 C3 -2(7) 9 38
N1 C1 C3 C3 112(5) 38 38
C1 C1 C3 C3 0.003(6) 38 38
C4 C1 C3 C3 -178.9(15) 48 38
N1 C1 C3 C3 26.2(17) . 38
N4 C1 C3 C3 -150(2) . 38
C6 C1 C3 C3 29(9) 9 38
O1 C1 C3 C3 177(3) 48 38
C4 C1 C3 C3 -0.3(4) 9 38
N2 C1 C3 C3 149(8) 38 38
N1 C1 C3 C5 114(10) 38 9
C1 C1 C3 C5 2(7) 38 9
C4 C1 C3 C5 -177(8) 48 9
N1 C1 C3 C5 28(6) . 9
N4 C1 C3 C5 -148(9) . 9
C6 C1 C3 C5 31(7) 9 9
O1 C1 C3 C5 179(10) 48 9
C4 C1 C3 C5 2(7) 9 9
N2 C1 C3 C5 151(14) 38 9
C3 C1 C3 C5 2(7) 38 9
C5 C1 C3 C2 5(9) 9 9
N1 C1 C3 C2 119(5) 38 9
C1 C1 C3 C2 7(2) 38 9
C4 C1 C3 C2 -171(2) 48 9
N1 C1 C3 C2 34(3) . 9
N4 C1 C3 C2 -142(2) . 9
C6 C1 C3 C2 36(10) 9 9
O1 C1 C3 C2 -175(2) 48 9
C4 C1 C3 C2 7(2) 9 9
N2 C1 C3 C2 157(7) 38 9
C3 C1 C3 C2 7(2) 38 9
C5 C1 C3 C1 -2(7) 9 38
N1 C1 C3 C1 112(5) 38 38
C4 C1 C3 C1 -178.9(15) 48 38
N1 C1 C3 C1 26.2(17) . 38
N4 C1 C3 C1 -150(2) . 38
C6 C1 C3 C1 29(9) 9 38
O1 C1 C3 C1 177(3) 48 38
C4 C1 C3 C1 -0.3(4) 9 38
N2 C1 C3 C1 149(8) 38 38
C3 C1 C3 C1 -0.003(6) 38 38
C4 C3 C4 C3 -179.993(5) 48 48
C2 C3 C4 C3 -2(2) 5 48
C2 C3 C4 C3 -6.0(18) . 48
C1 C3 C4 C3 -173.7(11) . 48
C3 C3 C4 C3 -13.7(19) 38 48
C5 C3 C4 C3 -166(4) 9 48
C2 C3 C4 C3 -4.4(14) 9 48
C1 C3 C4 C3 -159(3) 38 48
C4 C3 C4 C1 -169.4(18) 48 48
C2 C3 C4 C1 9(3) 5 48
C3 C3 C4 C1 10.6(18) 48 48
C2 C3 C4 C1 5(2) . 48
C1 C3 C4 C1 -163(3) . 48
C3 C3 C4 C1 -3(3) 38 48
C5 C3 C4 C1 -155(3) 9 48
C2 C3 C4 C1 6(2) 9 48
C1 C3 C4 C1 -149(4) 38 48
C4 C3 C4 C5 -171(2) 48 .
C2 C3 C4 C5 8(3) 5 .
C3 C3 C4 C5 9(2) 48 .
C2 C3 C4 C5 3(3) . .
C1 C3 C4 C5 -164.2(17) . .
C3 C3 C4 C5 -4(3) 38 .
C5 C3 C4 C5 -156(6) 9 .
C2 C3 C4 C5 5(3) 9 .
C1 C3 C4 C5 -150(2) 38 .
C2 C3 C4 C4 178(2) 5 48
C3 C3 C4 C4 179.993(5) 48 48
C2 C3 C4 C4 174.0(18) . 48
C1 C3 C4 C4 6.3(11) . 48
C3 C3 C4 C4 166.3(19) 38 48
C5 C3 C4 C4 14(4) 9 48
C2 C3 C4 C4 175.6(14) 9 48
C1 C3 C4 C4 21(3) 38 48
C4 C3 C4 C2 -178(2) 48 5
C3 C3 C4 C2 2(2) 48 5
C2 C3 C4 C2 -4.3(7) . 5
C1 C3 C4 C2 -172(3) . 5
C3 C3 C4 C2 -12.1(19) 38 5
C5 C3 C4 C2 -164(4) 9 5
C2 C3 C4 C2 -2.8(10) 9 5
C1 C3 C4 C2 -158(4) 38 5
C4 C3 C4 N1 152.9(13) 48 5
C2 C3 C4 N1 -29(3) 5 5
C3 C3 C4 N1 -27.1(13) 48 5
C2 C3 C4 N1 -33(2) . 5
C1 C3 C4 N1 159.2(19) . 5
C3 C3 C4 N1 -41(3) 38 5
C5 C3 C4 N1 167(3) 9 5
C2 C3 C4 N1 -31(2) 9 5
C1 C3 C4 N1 174(3) 38 5
C4 C3 C4 N4 -79(3) 48 48
C2 C3 C4 N4 99(3) 5 48
C3 C3 C4 N4 101(3) 48 48
C2 C3 C4 N4 95(3) . 48
C1 C3 C4 N4 -73(3) . 48
C3 C3 C4 N4 87(3) 38 48
C5 C3 C4 N4 -65(5) 9 48
C2 C3 C4 N4 97(3) 9 48
C1 C3 C4 N4 -58(4) 38 48
C4 C3 C4 C1 -171.6(8) 48 5
C2 C3 C4 C1 6.8(19) 5 5
C3 C3 C4 C1 8.4(8) 48 5
C2 C3 C4 C1 2.4(15) . 5
C1 C3 C4 C1 -165.3(18) . 5
C3 C3 C4 C1 -5.3(16) 38 5
C5 C3 C4 C1 -157(3) 9 5
C2 C3 C4 C1 4.0(11) 9 5
C1 C3 C4 C1 -151(3) 38 5
C3 C4 C5 C1 -177(8) 48 48
C3 C4 C5 C1 178(7) . 48
C4 C4 C5 C1 169(5) 48 48
C2 C4 C5 C1 -178(8) 5 48
N1 C4 C5 C1 -26(7) 5 48
N4 C4 C5 C1 20(7) 48 48
C3 C4 C5 N1 -122(9) 48 48
C1 C4 C5 N1 55(9) 48 48
C3 C4 C5 N1 -127(8) . 48
C4 C4 C5 N1 -137(7) 48 48
C2 C4 C5 N1 -123(9) 5 48
N1 C4 C5 N1 29(7) 5 48
N4 C4 C5 N1 75(9) 48 48
C3 C4 C5 N1 -151(3) 48 5
C1 C4 C5 N1 26(7) 48 5
C3 C4 C5 N1 -156.1(18) . 5
C4 C4 C5 N1 -165.4(16) 48 5
C2 C4 C5 N1 -152(3) 5 5
N4 C4 C5 N1 46(2) 48 5
C3 C4 C5 C4 0(4) 48 43
C1 C4 C5 C4 177(12) 48 43
C3 C4 C5 C4 -5(5) . 43
C4 C4 C5 C4 -15(7) 48 43
C2 C4 C5 C4 -1(4) 5 43
N1 C4 C5 C4 151(6) 5 43
N4 C4 C5 C4 -163(5) 48 43
C3 C4 C5 C6 -172(4) 48 .
C1 C4 C5 C6 5(5) 48 .
C3 C4 C5 C6 -177(2) . .
C4 C4 C5 C6 173.5(10) 48 .
C2 C4 C5 C6 -173(3) 5 .
N1 C4 C5 C6 -21.2(18) 5 .
N4 C4 C5 C6 25(2) 48 .
C3 C4 C5 C3 0.1(18) 48 5
C1 C4 C5 C3 177(10) 48 5
C3 C4 C5 C3 -5(3) . 5
C4 C4 C5 C3 -15(5) 48 5
C2 C4 C5 C3 -1(2) 5 5
N1 C4 C5 C3 151(4) 5 5
N4 C4 C5 C3 -163(3) 48 5
C3 C4 C5 C3 -5.4(13) . 48
C4 C4 C5 C3 -15(4) 48 48
C2 C4 C5 C3 -1.5(11) 5 48
N1 C4 C5 C3 151(3) 5 48
N4 C4 C5 C3 -163.3(17) 48 48
C3 C4 C5 N4 163.3(17) 48 48
C3 C4 C5 N4 157.9(11) . 48
C4 C4 C5 N4 149(3) 48 48
C2 C4 C5 N4 161.8(17) 5 48
N1 C4 C5 N4 -46(2) 5 48
C3 C4 C5 N4 127(13) 48 5
C3 C4 C5 N4 122(12) . 5
C4 C4 C5 N4 113(12) 48 5
C2 C4 C5 N4 126(13) 5 5
N1 C4 C5 N4 -82(13) 5 5
N4 C4 C5 N4 -36(12) 48 5
C5 C1 N1 C1 -12(12) 9 38
N1 C1 N1 C1 180.000(3) 38 38
C4 C1 N1 C1 -75(4) 48 38
N4 C1 N1 C1 126.4(15) . 38
C6 C1 N1 C1 130(2) 9 38
C3 C1 N1 C1 -50(3) . 38
O1 C1 N1 C1 143.9(16) 48 38
C4 C1 N1 C1 -20(2) 9 38
N2 C1 N1 C1 142.3(19) 38 38
C3 C1 N1 C1 -30(2) 38 38
C5 C1 N1 C6 -142(10) 9 9
N1 C1 N1 C6 50(2) 38 9
C1 C1 N1 C6 -130(2) 38 9
C4 C1 N1 C6 155(4) 48 9
N4 C1 N1 C6 -3.9(14) . 9
C3 C1 N1 C6 179(2) . 9
O1 C1 N1 C6 13.6(11) 48 9
C4 C1 N1 C6 -149.8(12) 9 9
N2 C1 N1 C6 12.1(13) 38 9
C3 C1 N1 C6 -160.3(13) 38 9
N1 C1 N1 C5 -168(12) 38 9
C1 C1 N1 C5 12(12) 38 9
C4 C1 N1 C5 -63(10) 48 9
N4 C1 N1 C5 138(11) . 9
C6 C1 N1 C5 142(10) 9 9
C3 C1 N1 C5 -39(9) . 9
O1 C1 N1 C5 156(11) 48 9
C4 C1 N1 C5 -8(10) 9 9
N2 C1 N1 C5 154(10) 38 9
C3 C1 N1 C5 -18(10) 38 9
C5 C1 N1 N1 168(12) 9 38
C1 C1 N1 N1 180.000(8) 38 38
C4 C1 N1 N1 105(4) 48 38
N4 C1 N1 N1 -53.6(15) . 38
C6 C1 N1 N1 -50(2) 9 38
C3 C1 N1 N1 130(3) . 38
O1 C1 N1 N1 -36.1(16) 48 38
C4 C1 N1 N1 160(2) 9 38
N2 C1 N1 N1 -37.7(19) 38 38
C3 C1 N1 N1 150(2) 38 38
C5 C1 N1 N4 -70(10) 9 38
N1 C1 N1 N4 121.6(16) 38 38
C1 C1 N1 N4 -58.4(16) 38 38
C4 C1 N1 N4 -133(4) 48 38
N4 C1 N1 N4 67.9(15) . 38
C6 C1 N1 N4 71.9(13) 9 38
C3 C1 N1 N4 -109(2) . 38
O1 C1 N1 N4 85.5(11) 48 38
C4 C1 N1 N4 -78.0(10) 9 38
N2 C1 N1 N4 83.9(12) 38 38
C3 C1 N1 N4 -88.4(12) 38 38
C5 C1 N1 N2 -136(10) 9 .
N1 C1 N1 N2 56(2) 38 .
C1 C1 N1 N2 -124(2) 38 .
C4 C1 N1 N2 161(4) 48 .
N4 C1 N1 N2 1.9(18) . .
C6 C1 N1 N2 5.9(14) 9 .
C3 C1 N1 N2 -174.8(17) . .
O1 C1 N1 N2 19.5(14) 48 .
C4 C1 N1 N2 -144.0(12) 9 .
N2 C1 N1 N2 17.9(11) 38 .
C3 C1 N1 N2 -154.4(11) 38 .
C5 C1 N1 O1 -112(10) 9 9
N1 C1 N1 O1 80(2) 38 9
C1 C1 N1 O1 -100(2) 38 9
C4 C1 N1 O1 -175(3) 48 9
N4 C1 N1 O1 26(2) . 9
C3 C1 N1 O1 -150.9(17) . 9
C4 C1 N1 O1 -120.0(14) 9 9
C3 C1 N1 O1 -130.5(13) 38 9
C5 C1 N1 C4 8(10) 9 9
N1 C1 N1 C4 -160(2) 38 9
C1 C1 N1 C4 20(2) 38 9
C4 C1 N1 C4 -55(4) 48 9
N4 C1 N1 C4 145.9(15) . 9
C6 C1 N1 C4 149.8(12) 9 9
C3 C1 N1 C4 -30.9(16) . 9
O1 C1 N1 C4 163.5(10) 48 9
N2 C1 N1 C4 161.9(11) 38 9
C3 C1 N1 C4 -10.4(5) 38 9
C5 C1 N1 N2 -154(10) 9 38
N1 C1 N1 N2 37.7(19) 38 38
C1 C1 N1 N2 -142.3(19) 38 38
C4 C1 N1 N2 143(4) 48 38
C6 C1 N1 N2 -12.1(13) 9 38
C3 C1 N1 N2 167(2) . 38
O1 C1 N1 N2 1.6(13) 48 38
C4 C1 N1 N2 -161.9(11) 9 38
C3 C1 N1 N2 -172.3(12) 38 38
C5 C1 N1 N3 -119(10) 9 38
N1 C1 N1 N3 72(2) 38 38
C1 C1 N1 N3 -108(2) 38 38
C4 C1 N1 N3 177(4) 48 38
N4 C1 N1 N3 18.6(16) . 38
C6 C1 N1 N3 22.6(12) 9 38
C3 C1 N1 N3 -158.1(18) . 38
O1 C1 N1 N3 36.2(13) 48 38
C4 C1 N1 N3 -127.3(10) 9 38
C3 C1 N1 N3 -137.7(10) 38 38
C1 N1 N2 O1 82(5) 38 9
C6 N1 N2 O1 143(4) 9 9
C5 N1 N2 O1 116(4) 9 9
N1 N1 N2 O1 161(3) 38 9
N4 N1 N2 O1 36(3) 38 9
C1 N1 N2 O1 134(3) . 9
C4 N1 N2 O1 35(5) 9 9
N2 N1 N2 O1 161(3) 38 9
N3 N1 N2 O1 67(4) 38 9
C1 N1 N2 N3 15(7) 38 38
C6 N1 N2 N3 76(6) 9 38
C5 N1 N2 N3 49(6) 9 38
N1 N1 N2 N3 94(5) 38 38
N4 N1 N2 N3 -31(5) 38 38
C1 N1 N2 N3 67(5) . 38
O1 N1 N2 N3 -67(4) 9 38
C4 N1 N2 N3 -32(7) 9 38
N2 N1 N2 N3 94(5) 38 38
C1 N1 N2 C6 -61(5) 38 9
C5 N1 N2 C6 -28(3) 9 9
N1 N1 N2 C6 18(2) 38 9
N4 N1 N2 C6 -108(2) 38 9
C1 N1 N2 C6 -10(2) . 9
O1 N1 N2 C6 -143(4) 9 9
C4 N1 N2 C6 -109(2) 9 9
N2 N1 N2 C6 18(2) 38 9
N3 N1 N2 C6 -76(6) 38 9
C1 N1 N2 N2 -80(4) 38 38
C6 N1 N2 N2 -18(2) 9 38
C5 N1 N2 N2 -46(2) 9 38
N1 N1 N2 N2 -0.002(4) 38 38
N4 N1 N2 N2 -125.8(7) 38 38
C1 N1 N2 N2 -27.8(11) . 38
O1 N1 N2 N2 -161(3) 9 38
C4 N1 N2 N2 -127(2) 9 38
N3 N1 N2 N2 -94(5) 38 38
C1 N1 N2 N3 -54(4) 38 .
C6 N1 N2 N3 7.4(15) 9 .
C5 N1 N2 N3 -20(3) 9 .
N1 N1 N2 N3 25.6(11) 38 .
N4 N1 N2 N3 -100.2(14) 38 .
C1 N1 N2 N3 -2.2(17) . .
O1 N1 N2 N3 -136(4) 9 .
C4 N1 N2 N3 -101.2(18) 9 .
N2 N1 N2 N3 25.6(11) 38 .
N3 N1 N2 N3 -69(6) 38 .
C1 N1 N2 N4 46(4) 38 38
C6 N1 N2 N4 108(2) 9 38
C5 N1 N2 N4 80(3) 9 38
N1 N1 N2 N4 125.8(7) 38 38
C1 N1 N2 N4 98.0(13) . 38
O1 N1 N2 N4 -36(3) 9 38
C4 N1 N2 N4 -1(2) 9 38
N2 N1 N2 N4 125.8(7) 38 38
N3 N1 N2 N4 31(5) 38 38
C1 N1 N2 O1 -73(4) 38 48
C6 N1 N2 O1 -11.5(17) 9 48
C5 N1 N2 O1 -39(3) 9 48
N1 N1 N2 O1 6.6(10) 38 48
N4 N1 N2 O1 -119.1(15) 38 48
C1 N1 N2 O1 -21.1(16) . 48
O1 N1 N2 O1 -155(4) 9 48
C4 N1 N2 O1 -120.1(15) 9 48
N2 N1 N2 O1 6.6(10) 38 48
N3 N1 N2 O1 -88(6) 38 48
C1 N1 N2 N1 -80(4) 38 38
C6 N1 N2 N1 -18(2) 9 38
C5 N1 N2 N1 -46(2) 9 38
N4 N1 N2 N1 -125.8(7) 38 38
C1 N1 N2 N1 -27.8(11) . 38
O1 N1 N2 N1 -161(3) 9 38
C4 N1 N2 N1 -126.8(19) 9 38
N2 N1 N2 N1 0.002(8) 38 38
N3 N1 N2 N1 -94(5) 38 38
C6 N1 N2 C1 61(5) 9 38
C5 N1 N2 C1 34(5) 9 38
N1 N1 N2 C1 80(4) 38 38
N4 N1 N2 C1 -46(4) 38 38
C1 N1 N2 C1 52(4) . 38
O1 N1 N2 C1 -82(5) 9 38
C4 N1 N2 C1 -47(4) 9 38
N2 N1 N2 C1 80(4) 38 38
N3 N1 N2 C1 -15(7) 38 38
C1 N1 N2 Cu1 133(4) 38 .
C6 N1 N2 Cu1 -166(3) 9 .
C5 N1 N2 Cu1 166(2) 9 .
N1 N1 N2 Cu1 -147.7(14) 38 .
N4 N1 N2 Cu1 86.6(16) 38 .
C1 N1 N2 Cu1 -175.4(14) . .
O1 N1 N2 Cu1 51(3) 9 .
C4 N1 N2 Cu1 86(3) 9 .
N2 N1 N2 Cu1 -147.7(14) 38 .
N3 N1 N2 Cu1 118(6) 38 .
O1 Cu1 N2 O1 -91(4) 36_556 9
O1 Cu1 N2 O1 56(3) 35 9
O1 Cu1 N2 O1 -34(7) 10_556 9
O1W Cu1 N2 O1 -17(4) . 9
N3 Cu1 N2 O1 -98(3) 13_556 9
N3 Cu1 N2 O1 63(4) 16 9
N3 Cu1 N2 O1 -78(2) 38 9
O1 Cu1 N2 N3 -13(4) 36_556 38
O1 Cu1 N2 N3 134(4) 35 38
O1 Cu1 N2 N3 44(8) 10_556 38
O1 Cu1 N2 N3 78(2) 9 38
O1W Cu1 N2 N3 61(4) . 38
N3 Cu1 N2 N3 -19(3) 13_556 38
N3 Cu1 N2 N3 141(4) 16 38
O1 Cu1 N2 C6 95(13) 36_556 9
O1 Cu1 N2 C6 -118(14) 35 9
O1 Cu1 N2 C6 151(11) 10_556 9
O1 Cu1 N2 C6 -174(17) 9 9
O1W Cu1 N2 C6 168(14) . 9
N3 Cu1 N2 C6 88(14) 13_556 9
N3 Cu1 N2 C6 -112(13) 16 9
N3 Cu1 N2 C6 108(17) 38 9
O1 Cu1 N2 N2 75.0(3) 36_556 38
O1 Cu1 N2 N2 -138.0(7) 35 38
O1 Cu1 N2 N2 132(4) 10_556 38
O1 Cu1 N2 N2 166(4) 9 38
O1W Cu1 N2 N2 148.5(4) . 38
N3 Cu1 N2 N2 68.3(12) 13_556 38
N3 Cu1 N2 N2 -131.5(4) 16 38
N3 Cu1 N2 N2 88(4) 38 38
O1 Cu1 N2 N3 42.1(10) 36_556 .
O1 Cu1 N2 N3 -170.9(11) 35 .
O1 Cu1 N2 N3 99(4) 10_556 .
O1 Cu1 N2 N3 133(4) 9 .
O1W Cu1 N2 N3 115.6(10) . .
N3 Cu1 N2 N3 35.4(15) 13_556 .
N3 Cu1 N2 N3 -164.4(9) 16 .
N3 Cu1 N2 N3 55(4) 38 .
O1 Cu1 N2 N1 -145.0(16) 36_556 .
O1 Cu1 N2 N1 2.0(18) 35 .
O1 Cu1 N2 N1 -88(4) 10_556 .
O1 Cu1 N2 N1 -54(4) 9 .
O1W Cu1 N2 N1 -71.5(16) . .
N3 Cu1 N2 N1 -152(2) 13_556 .
N3 Cu1 N2 N1 8.5(19) 16 .
N3 Cu1 N2 N1 -132(5) 38 .
O1 Cu1 N2 N4 -81.9(17) 36_556 38
O1 Cu1 N2 N4 65.1(12) 35 38
O1 Cu1 N2 N4 -25(5) 10_556 38
O1 Cu1 N2 N4 9(2) 9 38
O1W Cu1 N2 N4 -8.3(15) . 38
N3 Cu1 N2 N4 -88.6(10) 13_556 38
N3 Cu1 N2 N4 72(2) 16 38
N3 Cu1 N2 N4 -69(3) 38 38
O1 Cu1 N2 O1 68.8(16) 36_556 48
O1 Cu1 N2 O1 -144(2) 35 48
O1 Cu1 N2 O1 125(2) 10_556 48
O1 Cu1 N2 O1 160(5) 9 48
O1W Cu1 N2 O1 142.3(19) . 48
N3 Cu1 N2 O1 62(3) 13_556 48
N3 Cu1 N2 O1 -137.7(13) 16 48
N3 Cu1 N2 O1 82(5) 38 48
O1 Cu1 N2 N1 138(4) 36_556 38
O1 Cu1 N2 N1 -75(5) 35 38
O1 Cu1 N2 N1 -165.4(16) 10_556 38
O1 Cu1 N2 N1 -131(8) 9 38
O1W Cu1 N2 N1 -148(4) . 38
N3 Cu1 N2 N1 131(5) 13_556 38
N3 Cu1 N2 N1 -68(4) 16 38
N3 Cu1 N2 N1 151(8) 38 38
O1 Cu1 N2 C1 -120(2) 36_556 38
O1 Cu1 N2 C1 27(2) 35 38
O1 Cu1 N2 C1 -63(5) 10_556 38
O1 Cu1 N2 C1 -29(3) 9 38
O1W Cu1 N2 C1 -46(2) . 38
N3 Cu1 N2 C1 -127(2) 13_556 38
N3 Cu1 N2 C1 34(3) 16 38
N3 Cu1 N2 C1 -107(4) 38 38
O1 N2 N3 N2 -156(3) 9 38
N3 N2 N3 N2 180.000(6) 38 38
C6 N2 N3 N2 -53(3) 9 38
N1 N2 N3 N2 -60(3) . 38
N4 N2 N3 N2 -119.1(17) 38 38
O1 N2 N3 N2 -13.3(19) 48 38
N1 N2 N3 N2 -42(2) 38 38
C1 N2 N3 N2 -75(2) 38 38
Cu1 N2 N3 N2 114.8(19) . 38
O1 N2 N3 O1 -143(5) 9 48
N3 N2 N3 O1 -166.7(19) 38 48
C6 N2 N3 O1 -40(2) 9 48
N2 N2 N3 O1 13.3(19) 38 48
N1 N2 N3 O1 -46.9(19) . 48
N4 N2 N3 O1 -105.8(17) 38 48
N1 N2 N3 O1 -28.7(15) 38 48
C1 N2 N3 O1 -61.6(18) 38 48
Cu1 N2 N3 O1 128.1(17) . 48
O1 N2 N3 C6 -103(6) 9 9
N3 N2 N3 C6 -127(3) 38 9
N2 N2 N3 C6 53(3) 38 9
N1 N2 N3 C6 -6.7(14) . 9
N4 N2 N3 C6 -66(2) 38 9
O1 N2 N3 C6 40(2) 48 9
N1 N2 N3 C6 11.5(17) 38 9
C1 N2 N3 C6 -21.5(18) 38 9
Cu1 N2 N3 C6 168(3) . 9
O1 N2 N3 N3 24(3) 9 38
C6 N2 N3 N3 127(3) 9 38
N2 N2 N3 N3 180.000(8) 38 38
N1 N2 N3 N3 120(3) . 38
N4 N2 N3 N3 60.9(17) 38 38
O1 N2 N3 N3 166.7(19) 48 38
N1 N2 N3 N3 138(2) 38 38
C1 N2 N3 N3 105(2) 38 38
Cu1 N2 N3 N3 -65.2(19) . 38
O1 N2 N3 N4 -95(5) 9 .
N3 N2 N3 N4 -118(2) 38 .
C6 N2 N3 N4 8(2) 9 .
N2 N2 N3 N4 62(2) 38 .
N1 N2 N3 N4 1.5(16) . .
N4 N2 N3 N4 -57.4(14) 38 .
O1 N2 N3 N4 48.4(14) 48 .
N1 N2 N3 N4 19.7(9) 38 .
C1 N2 N3 N4 -13.2(14) 38 .
Cu1 N2 N3 N4 176.4(7) . .
O1 N2 N3 N3 67(5) 9 26_556
N3 N2 N3 N3 43(2) 38 26_556
C6 N2 N3 N3 169.9(17) 9 26_556
N2 N2 N3 N3 -137(2) 38 26_556
N1 N2 N3 N3 163.2(8) . 26_556
N4 N2 N3 N3 104.2(12) 38 26_556
O1 N2 N3 N3 -149.9(17) 48 26_556
N1 N2 N3 N3 -178.6(5) 38 26_556
C1 N2 N3 N3 148.4(8) 38 26_556
Cu1 N2 N3 N3 -21.9(11) . 26_556
O1 N2 N3 N1 -114(5) 9 38
N3 N2 N3 N1 -138(2) 38 38
C6 N2 N3 N1 -11.5(17) 9 38
N2 N2 N3 N1 42(2) 38 38
N1 N2 N3 N1 -18.2(8) . 38
N4 N2 N3 N1 -77.2(11) 38 38
O1 N2 N3 N1 28.7(15) 48 38
C1 N2 N3 N1 -33.0(8) 38 38
Cu1 N2 N3 N1 156.7(11) . 38
N3 N2 N3 O1 -24(3) 38 9
C6 N2 N3 O1 103(6) 9 9
N2 N2 N3 O1 156(3) 38 9
N1 N2 N3 O1 96(6) . 9
N4 N2 N3 O1 37(4) 38 9
O1 N2 N3 O1 143(5) 48 9
N1 N2 N3 O1 114(5) 38 9
C1 N2 N3 O1 81(5) 38 9
Cu1 N2 N3 O1 -89(5) . 9
O1 N2 N3 Cu1 141(5) 9 13_556
N3 N2 N3 Cu1 117.5(17) 38 13_556
C6 N2 N3 Cu1 -116(2) 9 13_556
N2 N2 N3 Cu1 -62.5(17) 38 13_556
N1 N2 N3 Cu1 -122.6(13) . 13_556
N4 N2 N3 Cu1 178.4(8) 38 13_556
O1 N2 N3 Cu1 -75.8(14) 48 13_556
N1 N2 N3 Cu1 -104.4(9) 38 13_556
C1 N2 N3 Cu1 -137.4(11) 38 13_556
Cu1 N2 N3 Cu1 52.3(12) . 13_556
N2 N3 N4 O1 -46.6(18) 38 48
C6 N3 N4 O1 -91(3) 9 48
N3 N3 N4 O1 -126(3) 38 48
N2 N3 N4 O1 -96(3) . 48
N3 N3 N4 O1 109(3) 26_556 48
N1 N3 N4 O1 -70(3) 38 48
O1 N3 N4 O1 -111(3) 9 48
Cu1 N3 N4 O1 28(2) 13_556 48
N2 N3 N4 N1 23(3) 38 38
O1 N3 N4 N1 70(3) 48 38
C6 N3 N4 N1 -21.2(10) 9 38
N3 N3 N4 N1 -56.3(7) 38 38
N2 N3 N4 N1 -26.3(13) . 38
N3 N3 N4 N1 178.5(8) 26_556 38
O1 N3 N4 N1 -40.8(10) 9 38
Cu1 N3 N4 N1 97.5(9) 13_556 38
N2 N3 N4 C1 49(3) 38 .
O1 N3 N4 C1 96(3) 48 .
C6 N3 N4 C1 4.8(14) 9 .
N3 N3 N4 C1 -30.3(12) 38 .
N2 N3 N4 C1 -0.4(17) . .
N3 N3 N4 C1 -155.5(11) 26_556 .
N1 N3 N4 C1 26.0(10) 38 .
O1 N3 N4 C1 -14.8(14) 9 .
Cu1 N3 N4 C1 123.5(13) 13_556 .
O1 N3 N4 N2 46.6(18) 48 38
C6 N3 N4 N2 -44(3) 9 38
N3 N3 N4 N2 -79(3) 38 38
N2 N3 N4 N2 -49(3) . 38
N3 N3 N4 N2 155(4) 26_556 38
N1 N3 N4 N2 -23(3) 38 38
O1 N3 N4 N2 -64(4) 9 38
Cu1 N3 N4 N2 74(3) 13_556 38
N2 N3 N4 C6 44(3) 38 9
O1 N3 N4 C6 91(3) 48 9
N3 N3 N4 C6 -35.1(8) 38 9
N2 N3 N4 C6 -5.1(13) . 9
N3 N3 N4 C6 -160.2(13) 26_556 9
N1 N3 N4 C6 21.2(10) 38 9
O1 N3 N4 C6 -19.6(11) 9 9
Cu1 N3 N4 C6 118.7(11) 13_556 9
N2 N3 N4 C5 58(4) 38 9
O1 N3 N4 C5 104(3) 48 9
C6 N3 N4 C5 13.5(18) 9 9
N3 N3 N4 C5 -21.6(17) 38 9
N2 N3 N4 C5 8(2) . 9
N3 N3 N4 C5 -146.8(17) 26_556 9
O1 N3 N4 C5 -6.1(18) 9 9
Cu1 N3 N4 C5 132.2(17) 13_556 9
N2 N3 N4 C4 40(4) 38 48
O1 N3 N4 C4 87(3) 48 48
N3 N3 N4 C4 -164.7(7) 26_556 48
O1 N3 N4 C4 -24.1(16) 9 48
Cu1 N3 N4 C4 114.3(16) 13_556 48
C5 C1 N4 O1 85(16) 9 48
N1 C1 N4 O1 -13(4) 38 48
C1 C1 N4 O1 71.0(13) 38 48
C4 C1 N4 O1 -131.1(17) 48 48
N1 C1 N4 O1 38.0(19) . 48
C6 C1 N4 O1 35.0(15) 9 48
C3 C1 N4 O1 -145.4(18) . 48
C4 C1 N4 O1 92(4) 9 48
N2 C1 N4 O1 17.8(18) 38 48
C3 C1 N4 O1 135(8) 38 48
C5 C1 N4 N1 97(19) 9 38
C1 C1 N4 N1 84(4) 38 38
C4 C1 N4 N1 -118(3) 48 38
N1 C1 N4 N1 51(3) . 38
C6 C1 N4 N1 48(3) 9 38
C3 C1 N4 N1 -133(5) . 38
O1 C1 N4 N1 13(4) 48 38
C4 C1 N4 N1 105(7) 9 38
N2 C1 N4 N1 31(3) 38 38
C3 C1 N4 N1 147(12) 38 38
C5 C1 N4 N3 46(17) 9 .
N1 C1 N4 N3 -52(3) 38 .
C4 C1 N4 N3 -170.1(13) 48 .
N1 C1 N4 N3 -1.0(18) . .
C6 C1 N4 N3 -4.0(12) 9 .
C3 C1 N4 N3 175.6(17) . .
C4 C1 N4 N3 53(5) 9 .
N2 C1 N4 N3 -21.3(15) 38 .
C3 C1 N4 N3 96(9) 38 .
C5 C1 N4 N2 67(17) 9 38
N1 C1 N4 N2 -31(3) 38 38
C1 C1 N4 N2 53.2(15) 38 38
C4 C1 N4 N2 -148.9(18) 48 38
N1 C1 N4 N2 20.3(17) . 38
C6 C1 N4 N2 17.3(15) 9 38
C3 C1 N4 N2 -163(2) . 38
O1 C1 N4 N2 -17.8(18) 48 38
C4 C1 N4 N2 75(5) 9 38
C3 C1 N4 N2 117(9) 38 38
C5 C1 N4 C6 50(16) 9 9
N1 C1 N4 C6 -48(3) 38 9
C1 C1 N4 C6 36.0(11) 38 9
C4 C1 N4 C6 -166(2) 48 9
N1 C1 N4 C6 3.0(10) . 9
C3 C1 N4 C6 180(3) . 9
O1 C1 N4 C6 -35.0(15) 48 9
C4 C1 N4 C6 57(5) 9 9
N2 C1 N4 C6 -17.3(15) 38 9
C3 C1 N4 C6 100(9) 38 9
N1 C1 N4 C5 -97(19) 38 9
C1 C1 N4 C5 -14(16) 38 9
C4 C1 N4 C5 144(17) 48 9
N1 C1 N4 C5 -46(16) . 9
C6 C1 N4 C5 -50(17) 9 9
C3 C1 N4 C5 130(17) . 9
O1 C1 N4 C5 -85(16) 48 9
C4 C1 N4 C5 8(12) 9 9
N2 C1 N4 C5 -67(17) 38 9
C3 C1 N4 C5 50(10) 38 9
C5 C1 N4 C4 -144(17) 9 48
N1 C1 N4 C4 118(3) 38 48
C1 C1 N4 C4 -158(2) 38 48
N1 C1 N4 C4 169(3) . 48
C6 C1 N4 C4 166(2) 9 48
C3 C1 N4 C4 -14.3(13) . 48
O1 C1 N4 C4 131.1(17) 48 48
C4 C1 N4 C4 -136(6) 9 48
N2 C1 N4 C4 148.9(18) 38 48
C3 C1 N4 C4 -94(9) 38 48
C7 C8 N5 C8 -162(8) 21_556 21_556
C7 C8 N5 C8 23(11) 46_656 21_556
C7 C8 N5 C8 -155(3) 26_556 21_556
C7 C8 N5 C8 17(6) 3_656 21_556
C8 C8 N5 C8 110.6(18) 18_655 21_556
C7 C8 N5 C8 138(3) 32_565 21_556
C7 C8 N5 C8 83(4) 7_665 21_556
C8 C8 N5 C8 -139(4) 46_656 21_556
C7 C8 N5 C8 -23(11) 21_556 46_656
C7 C8 N5 C8 162(8) 46_656 46_656
C7 C8 N5 C8 -17(6) 26_556 46_656
C7 C8 N5 C8 155(3) 3_656 46_656
C8 C8 N5 C8 -110.6(18) 18_655 46_656
C7 C8 N5 C8 -83(4) 32_565 46_656
C7 C8 N5 C8 -138(3) 7_665 46_656
C8 C8 N5 C8 139(4) 21_556 46_656
C7 C8 N5 C8 -93(9) 21_556 26_556
C7 C8 N5 C8 93(9) 46_656 26_556
C7 C8 N5 C8 -86(4) 26_556 26_556
C7 C8 N5 C8 86(4) 3_656 26_556
C8 C8 N5 C8 180.000(16) 18_655 26_556
C7 C8 N5 C8 -153(3) 32_565 26_556
C7 C8 N5 C8 153(3) 7_665 26_556
C8 C8 N5 C8 -69.4(18) 46_656 26_556
C8 C8 N5 C8 69.4(18) 21_556 26_556
C7 C8 N5 C7 -179(11) 21_556 3_656
C7 C8 N5 C7 7(9) 46_656 3_656
C7 C8 N5 C7 -172(9) 26_556 3_656
C8 C8 N5 C7 94(4) 18_655 3_656
C7 C8 N5 C7 121(5) 32_565 3_656
C7 C8 N5 C7 67(6) 7_665 3_656
C8 C8 N5 C7 -155(3) 46_656 3_656
C8 C8 N5 C7 -17(6) 21_556 3_656
C7 C8 N5 C7 174(19) 21_556 46_656
C7 C8 N5 C7 -179(12) 26_556 46_656
C7 C8 N5 C7 -7(9) 3_656 46_656
C8 C8 N5 C7 87(9) 18_655 46_656
C7 C8 N5 C7 114(12) 32_565 46_656
C7 C8 N5 C7 60(8) 7_665 46_656
C8 C8 N5 C7 -162(8) 46_656 46_656
C8 C8 N5 C7 -23(11) 21_556 46_656
C7 C8 N5 C7 -48(16) 21_556 48
C7 C8 N5 C7 138(7) 46_656 48
C7 C8 N5 C7 -41(7) 26_556 48
C7 C8 N5 C7 131(11) 3_656 48
C8 C8 N5 C7 -135(8) 18_655 48
C7 C8 N5 C7 -108(11) 32_565 48
C7 C8 N5 C7 -162(6) 7_665 48
C8 C8 N5 C7 -24(8) 46_656 48
C8 C8 N5 C7 114(9) 21_556 48
C7 C8 N5 C7 -152(16) 21_556 28_655
C7 C8 N5 C7 34(5) 46_656 28_655
C7 C8 N5 C7 -145(8) 26_556 28_655
C7 C8 N5 C7 27(9) 3_656 28_655
C8 C8 N5 C7 121(7) 18_655 28_655
C7 C8 N5 C7 149(10) 32_565 28_655
C7 C8 N5 C7 94(5) 7_665 28_655
C8 C8 N5 C7 -128(7) 46_656 28_655
C8 C8 N5 C7 11(8) 21_556 28_655
C7 C8 N5 C7 -174(19) 46_656 21_556
C7 C8 N5 C7 7(9) 26_556 21_556
C7 C8 N5 C7 179(12) 3_656 21_556
C8 C8 N5 C7 -87(9) 18_655 21_556
C7 C8 N5 C7 -60(8) 32_565 21_556
C7 C8 N5 C7 -114(12) 7_665 21_556
C8 C8 N5 C7 23(11) 46_656 21_556
C8 C8 N5 C7 162(8) 21_556 21_556
C7 C8 N5 C7 -138(7) 21_556 23_655
C7 C8 N5 C7 48(16) 46_656 23_655
C7 C8 N5 C7 -131(11) 26_556 23_655
C7 C8 N5 C7 41(7) 3_656 23_655
C8 C8 N5 C7 135(8) 18_655 23_655
C7 C8 N5 C7 162(6) 32_565 23_655
C7 C8 N5 C7 108(11) 7_665 23_655
C8 C8 N5 C7 -114(9) 46_656 23_655
C8 C8 N5 C7 24(8) 21_556 23_655
C7 C8 N5 C7 -7(9) 21_556 26_556
C7 C8 N5 C7 179(11) 46_656 26_556
C7 C8 N5 C7 172(9) 3_656 26_556
C8 C8 N5 C7 -94(4) 18_655 26_556
C7 C8 N5 C7 -67(6) 32_565 26_556
C7 C8 N5 C7 -121(5) 7_665 26_556
C8 C8 N5 C7 17(6) 46_656 26_556
C8 C8 N5 C7 155(3) 21_556 26_556
C7 C8 N5 C7 -34(5) 21_556 .
C7 C8 N5 C7 152(16) 46_656 .
C7 C8 N5 C7 -27(9) 26_556 .
C7 C8 N5 C7 145(8) 3_656 .
C8 C8 N5 C7 -121(7) 18_655 .
C7 C8 N5 C7 -94(5) 32_565 .
C7 C8 N5 C7 -149(10) 7_665 .
C8 C8 N5 C7 -11(8) 46_656 .
C8 C8 N5 C7 128(7) 21_556 .
C7 C7 N5 C8 -44(6) 48 21_556
C8 C7 N5 C8 118(13) 46_656 21_556
C8 C7 N5 C8 -32(7) 26_556 21_556
C7 C7 N5 C8 122(4) 26_556 21_556
C7 C7 N5 C8 -163(3) 37_665 21_556
C8 C7 N5 C8 171(3) 10_656 21_556
C7 C7 N5 C8 -90(8) 6_566 21_556
C7 C7 N5 C8 -150(12) 12_665 21_556
C7 C7 N5 C8 -31(9) 23_655 21_556
C7 C7 N5 C8 117(8) 21_556 21_556
C7 C7 N5 C8 -162(8) 48 46_656
C8 C7 N5 C8 -150(11) 26_556 46_656
C7 C7 N5 C8 3(11) 26_556 46_656
C7 C7 N5 C8 79(11) 37_665 46_656
C8 C7 N5 C8 53(11) 10_656 46_656
C7 C7 N5 C8 152(20) 6_566 46_656
C7 C7 N5 C8 92(24) 12_665 46_656
C7 C7 N5 C8 -149(5) 23_655 46_656
C7 C7 N5 C8 -1(9) 21_556 46_656
C7 C7 N5 C8 -13(4) 48 26_556
C8 C7 N5 C8 150(11) 46_656 26_556
C7 C7 N5 C8 153(4) 26_556 26_556
C7 C7 N5 C8 -131(6) 37_665 26_556
C8 C7 N5 C8 -158(8) 10_656 26_556
C7 C7 N5 C8 -58(15) 6_566 26_556
C7 C7 N5 C8 -119(18) 12_665 26_556
C7 C7 N5 C8 1(7) 23_655 26_556
C7 C7 N5 C8 149(3) 21_556 26_556
C7 C7 N5 C8 -143(3) 48 .
C8 C7 N5 C8 19(10) 46_656 .
C8 C7 N5 C8 -130(6) 26_556 .
C7 C7 N5 C8 23(2) 26_556 .
C7 C7 N5 C8 98.2(19) 37_665 .
C8 C7 N5 C8 72(3) 10_656 .
C7 C7 N5 C8 172(11) 6_566 .
C7 C7 N5 C8 111(15) 12_665 .
C7 C7 N5 C8 -130(7) 23_655 .
C7 C7 N5 C8 18(5) 21_556 .
C7 C7 N5 C7 -87(3) 48 3_656
C8 C7 N5 C7 75(7) 46_656 3_656
C8 C7 N5 C7 -75(4) 26_556 3_656
C7 C7 N5 C7 78(5) 26_556 3_656
C7 C7 N5 C7 154(6) 37_665 3_656
C8 C7 N5 C7 128(8) 10_656 3_656
C7 C7 N5 C7 -133(16) 6_566 3_656
C7 C7 N5 C7 167(20) 12_665 3_656
C7 C7 N5 C7 -74(2) 23_655 3_656
C7 C7 N5 C7 74(2) 21_556 3_656
C7 C7 N5 C7 -118(27) 48 46_656
C8 C7 N5 C7 45(34) 46_656 46_656
C8 C7 N5 C7 -105(27) 26_556 46_656
C7 C7 N5 C7 48(24) 26_556 46_656
C7 C7 N5 C7 124(24) 37_665 46_656
C8 C7 N5 C7 97(23) 10_656 46_656
C7 C7 N5 C7 -163(13) 6_566 46_656
C7 C7 N5 C7 136(10) 12_665 46_656
C7 C7 N5 C7 -104(31) 23_655 46_656
C7 C7 N5 C7 44(28) 21_556 46_656
C8 C7 N5 C7 162(8) 46_656 48
C8 C7 N5 C7 13(4) 26_556 48
C7 C7 N5 C7 166(3) 26_556 48
C7 C7 N5 C7 -119(3) 37_665 48
C8 C7 N5 C7 -145(5) 10_656 48
C7 C7 N5 C7 -45(13) 6_566 48
C7 C7 N5 C7 -106(17) 12_665 48
C7 C7 N5 C7 13(4) 23_655 48
C7 C7 N5 C7 161(3) 21_556 48
C7 C7 N5 C7 -19(4) 48 28_655
C8 C7 N5 C7 143(10) 46_656 28_655
C8 C7 N5 C7 -7(7) 26_556 28_655
C7 C7 N5 C7 147(4) 26_556 28_655
C7 C7 N5 C7 -138(2) 37_665 28_655
C8 C7 N5 C7 -164(2) 10_656 28_655
C7 C7 N5 C7 -64(11) 6_566 28_655
C7 C7 N5 C7 -125(14) 12_665 28_655
C7 C7 N5 C7 -6(7) 23_655 28_655
C7 C7 N5 C7 142(7) 21_556 28_655
C7 C7 N5 C7 -161(3) 48 21_556
C8 C7 N5 C7 1(9) 46_656 21_556
C8 C7 N5 C7 -149(3) 26_556 21_556
C7 C7 N5 C7 4(4) 26_556 21_556
C7 C7 N5 C7 80(6) 37_665 21_556
C8 C7 N5 C7 54(8) 10_656 21_556
C7 C7 N5 C7 153(15) 6_566 21_556
C7 C7 N5 C7 93(19) 12_665 21_556
C7 C7 N5 C7 -148(5) 23_655 21_556
C7 C7 N5 C7 -13(4) 48 23_655
C8 C7 N5 C7 149(5) 46_656 23_655
C8 C7 N5 C7 -1(7) 26_556 23_655
C7 C7 N5 C7 153(7) 26_556 23_655
C7 C7 N5 C7 -132(7) 37_665 23_655
C8 C7 N5 C7 -158(9) 10_656 23_655
C7 C7 N5 C7 -59(18) 6_566 23_655
C7 C7 N5 C7 -119(21) 12_665 23_655
C7 C7 N5 C7 148(5) 21_556 23_655
C7 C7 N5 C7 -166(3) 48 26_556
C8 C7 N5 C7 -3(11) 46_656 26_556
C8 C7 N5 C7 -153(4) 26_556 26_556
C7 C7 N5 C7 76(2) 37_665 26_556
C8 C7 N5 C7 49(4) 10_656 26_556
C7 C7 N5 C7 149(11) 6_566 26_556
C7 C7 N5 C7 88(15) 12_665 26_556
C7 C7 N5 C7 -153(7) 23_655 26_556
C7 C7 N5 C7 -4(4) 21_556 26_556
N2 C6 O1 N2 -19(5) 48 5
N1 C6 O1 N2 127(6) 48 5
N1 C6 O1 N2 134(6) 5 5
N3 C6 O1 N2 -64(5) 48 5
N3 C6 O1 N2 -53(6) 5 5
O1 C6 O1 N2 -36(7) 43 5
C1 C6 O1 N2 162(6) 48 5
C1 C6 O1 N2 167(6) 5 5
N4 C6 O1 N2 -106(7) 5 5
N4 C6 O1 N2 -167(7) 48 5
N2 C6 O1 N3 45(2) 48 48
N2 C6 O1 N3 64(5) 5 48
N1 C6 O1 N3 -169(4) 48 48
N1 C6 O1 N3 -162(2) 5 48
N3 C6 O1 N3 10.4(15) 5 48
O1 C6 O1 N3 28(4) 43 48
C1 C6 O1 N3 -135(2) 48 48
C1 C6 O1 N3 -129(2) 5 48
N4 C6 O1 N3 -43(4) 5 48
N4 C6 O1 N3 -103(2) 48 48
N2 C6 O1 N4 147(3) 48 48
N2 C6 O1 N4 167(7) 5 48
N1 C6 O1 N4 -66(3) 48 48
N1 C6 O1 N4 -58.8(12) 5 48
N3 C6 O1 N4 103(2) 48 48
N3 C6 O1 N4 113.3(16) 5 48
O1 C6 O1 N4 131(2) 43 48
C1 C6 O1 N4 -31.6(14) 48 48
C1 C6 O1 N4 -26(2) 5 48
N4 C6 O1 N4 60(4) 5 48
N2 C6 O1 N1 -154(3) 48 5
N2 C6 O1 N1 -134(6) 5 5
N1 C6 O1 N1 -7(2) 48 5
N3 C6 O1 N1 162(2) 48 5
N3 C6 O1 N1 172(2) 5 5
O1 C6 O1 N1 -170(3) 43 5
C1 C6 O1 N1 27.2(10) 48 5
C1 C6 O1 N1 32.8(17) 5 5
N4 C6 O1 N1 119(4) 5 5
N4 C6 O1 N1 58.8(12) 48 5
N2 C6 O1 N2 19(5) 5 48
N1 C6 O1 N2 147(5) 48 48
N1 C6 O1 N2 154(3) 5 48
N3 C6 O1 N2 -45(2) 48 48
N3 C6 O1 N2 -34.2(19) 5 48
O1 C6 O1 N2 -17(3) 43 48
C1 C6 O1 N2 -179(3) 48 48
C1 C6 O1 N2 -174(4) 5 48
N4 C6 O1 N2 -87(4) 5 48
N4 C6 O1 N2 -147(3) 48 48
N2 C6 O1 N3 34.2(19) 48 5
N2 C6 O1 N3 53(6) 5 5
N1 C6 O1 N3 -179(4) 48 5
N1 C6 O1 N3 -172(2) 5 5
N3 C6 O1 N3 -10.4(15) 48 5
O1 C6 O1 N3 18(2) 43 5
C1 C6 O1 N3 -145.0(19) 48 5
C1 C6 O1 N3 -139(3) 5 5
N4 C6 O1 N3 -53(3) 5 5
N4 C6 O1 N3 -113.3(16) 48 5
N2 C6 O1 C1 179(3) 48 48
N2 C6 O1 C1 -162(6) 5 48
N1 C6 O1 C1 -34(3) 48 48
N1 C6 O1 C1 -27.2(10) 5 48
N3 C6 O1 C1 135(2) 48 48
N3 C6 O1 C1 145.0(19) 5 48
O1 C6 O1 C1 163(3) 43 48
C1 C6 O1 C1 5.6(11) 5 48
N4 C6 O1 C1 92(4) 5 48
N4 C6 O1 C1 31.6(14) 48 48
N2 C6 O1 Cu1 -21(3) 48 5
N2 C6 O1 Cu1 -2(5) 5 5
N1 C6 O1 Cu1 125(3) 48 5
N1 C6 O1 Cu1 132.7(15) 5 5
N3 C6 O1 Cu1 -65.6(15) 48 5
N3 C6 O1 Cu1 -55.2(18) 5 5
O1 C6 O1 Cu1 -38(4) 43 5
C1 C6 O1 Cu1 159.8(14) 48 5
C1 C6 O1 Cu1 165.4(15) 5 5
N4 C6 O1 Cu1 -108(4) 5 5
N4 C6 O1 Cu1 -169(2) 48 5

loop_
_platon_squeeze_void_nr
_platon_squeeze_void_average_x
_platon_squeeze_void_average_y
_platon_squeeze_void_average_z
_platon_squeeze_void_volume
_platon_squeeze_void_count_electrons
_platon_squeeze_void_content
1 0.000 0.000 0.000 791 40 ' '
2 -0.025 0.490 0.491 1508 127 ' '
